data_4003441
loop_
_publ_author_name
'He, Lei'
'Zhou, Lin'
'Shi, Ping-Ping'
'Ye, Qiong'
'Fu, Da-Wei'

_publ_section_title
;
 One-Dimensional Cadmium Thiocyanate Perovskite Ferroelastics Tuned by
 Halogen Substitution
;
_journal_name_full 'Chemistry of Materials'
_journal_paper_doi 10.1021/acs.chemmater.9b04232
_journal_year 2019
_chemical_formula_sum 'C10 H17 Br Cd N4 S3'
_chemical_formula_weight 481.77
_space_group_IT_number 194
_space_group_name_Hall '-P 6c 2c'
_space_group_name_H-M_alt 'P 63/m m c'
_symmetry_cell_setting hexagonal
_symmetry_space_group_name_Hall '-P 6c 2c'
_symmetry_space_group_name_H-M 'P 63/m m c'
_atom_sites_solution_primary direct
_atom_sites_solution_secondary difmap
_audit_creation_method SHELXL-97
_cell_angle_alpha 90.00
_cell_angle_beta 90.00
_cell_angle_gamma 120.00
_cell_formula_units_Z 2
_cell_length_a 9.8431(14)
_cell_length_b 9.8431(14)
_cell_length_c 10.8128(13)
_cell_measurement_reflns_used 205
_cell_measurement_temperature 383(2)
_cell_measurement_theta_max 30.4
_cell_measurement_theta_min 3.04
_cell_volume 907.3(2)
_computing_structure_refinement 'SHELXL-97 (Sheldrick, 1997)'
_computing_structure_solution 'SHELXS-97 (Sheldrick, 1990)'
_diffrn_ambient_temperature 383(2)
_diffrn_measured_fraction_theta_full 0.989
_diffrn_measured_fraction_theta_max 0.989
_diffrn_measurement_device_type 'XtaLAB Synergy R, DW system, HyPix'
_diffrn_measurement_method '\w scans'
_diffrn_radiation_monochromator graphite
_diffrn_radiation_source 'fine-focus sealed tube'
_diffrn_radiation_type MoK\a
_diffrn_radiation_wavelength 0.71073
_diffrn_reflns_av_R_equivalents 0.0929
_diffrn_reflns_av_sigmaI/netI 0.0627
_diffrn_reflns_limit_h_max 8
_diffrn_reflns_limit_h_min -14
_diffrn_reflns_limit_k_max 14
_diffrn_reflns_limit_k_min -9
_diffrn_reflns_limit_l_max 15
_diffrn_reflns_limit_l_min -11
_diffrn_reflns_number 3933
_diffrn_reflns_theta_full 30.40
_diffrn_reflns_theta_max 30.40
_diffrn_reflns_theta_min 3.04
_exptl_absorpt_coefficient_mu 3.741
_exptl_absorpt_correction_T_max 0.478
_exptl_absorpt_correction_T_min 0.473
_exptl_absorpt_correction_type multi-scan
_exptl_crystal_colour colorless
_exptl_crystal_density_diffrn 1.701
_exptl_crystal_density_method 'not measured'
_exptl_crystal_description columnar
_exptl_crystal_F_000 438
_exptl_crystal_size_max 0.20
_exptl_crystal_size_mid 0.20
_exptl_crystal_size_min 0.20
_refine_diff_density_max 3.053
_refine_diff_density_min -2.540
_refine_diff_density_rms 0.279
_refine_ls_extinction_method none
_refine_ls_goodness_of_fit_ref 1.336
_refine_ls_matrix_type full
_refine_ls_number_parameters 73
_refine_ls_number_reflns 495
_refine_ls_number_restraints 234
_refine_ls_restrained_S_all 0.974
_refine_ls_R_factor_all 0.4592
_refine_ls_R_factor_gt 0.3351
_refine_ls_shift/su_max 0.021
_refine_ls_shift/su_mean 0.002
_refine_ls_structure_factor_coef Fsqd
_refine_ls_weighting_details 'calc w=1/[\s^2^(Fo^2^)+(0.0100P)^2^+10.0000P] where P=(Fo^2^+2Fc^2^)/3'
_refine_ls_weighting_scheme calc
_refine_ls_wR_factor_gt 0.5509
_refine_ls_wR_factor_ref 0.5691
_reflns_number_gt 205
_reflns_number_total 495
_reflns_threshold_expression >2sigma(I)
_cod_data_source_file cm9b04232_si_009.cif
_cod_data_source_block Br_383K
_cod_depositor_comments
;
The following automatic conversions were performed:

data item '_exptl_absorpt_correction_type' value 'Multi-scan' was
changed to 'multi-scan' in accordance with the
/home/data/users/saulius/crontab/automatic-downloads/rss-feeds/ACS/lib/dictionaries/cif_core.dic
dictionary named 'cif_core.dic' version 2.4.2 last updated on
2011-04-26.

Automatic conversion script
Id: cif_fix_values 7556 2019-12-06 15:28:31Z antanas 
;
_cod_original_cell_volume 907.3(3)
_cod_database_code 4003441

loop_
_symmetry_equiv_pos_as_xyz
'x, y, z'
'-y, x-y, z'
'-x+y, -x, z'
'-x, -y, z+1/2'
'y, -x+y, z+1/2'
'x-y, x, z+1/2'
'y, x, -z'
'x-y, -y, -z'
'-x, -x+y, -z'
'-y, -x, -z+1/2'
'-x+y, y, -z+1/2'
'x, x-y, -z+1/2'
'-x, -y, -z'
'y, -x+y, -z'
'x-y, x, -z'
'x, y, -z-1/2'
'-y, x-y, -z-1/2'
'-x+y, -x, -z-1/2'
'-y, -x, z'
'-x+y, y, z'
'x, x-y, z'
'y, x, z-1/2'
'x-y, -y, z-1/2'
'-x, -x+y, z-1/2'

loop_
_atom_site_label
_atom_site_type_symbol
_atom_site_fract_x
_atom_site_fract_y
_atom_site_fract_z
_atom_site_U_iso_or_equiv
_atom_site_adp_type
_atom_site_occupancy
_atom_site_symmetry_multiplicity
_atom_site_calc_flag
_atom_site_refinement_flags
Cd1 Cd 1.0000 1.0000 0.0000 0.2057(8) Uani 1 12 d SDU
S1 S 0.85462(17) 0.7092(3) 0.1233(2) 0.239(3) Uani 0.50 2 d SPDU
C1 C 0.8831(5) 0.7661(10) 0.2500 0.2509(14) Uani 1 4 d SDU
N1 N 0.9053(2) 0.8105(4) 0.1288(4) 0.241(3) Uani 0.50 2 d SPDU
C3 C 0.6667 0.3333 0.1094(4) 0.2323(17) Uani 0.50 6 d SPDU
C2 C 0.7175(4) 0.2825(4) -0.0046(8) 0.2057(8) Uani 0.07 2 d SPDU
N2 N 0.6667 0.3333 0.2500 0.2412(10) Uani 1 12 d SDU
C2A C 0.7174(4) 0.4349(7) -0.0046(8) 0.219(2) Uani 0.07 2 d SPDU
C2B C 0.5651(7) 0.2825(4) -0.0046(8) 0.214(2) Uani 0.07 2 d SPDU
C3A C 0.6667 0.3333 0.3850(4) 0.2432(14) Uani 0.50 6 d SPDU
C2C C 0.7179(3) 0.2821(3) 0.4956(8) 0.2450(12) Uani 0.07 2 d SPDU
C2D C 0.7179(4) 0.4359(7) 0.4956(8) 0.247(2) Uani 0.07 2 d SPDU
C2E C 0.5641(7) 0.2820(4) 0.4956(8) 0.242(2) Uani 0.07 2 d SPDU
C4 C 0.8432(10) 0.4216(5) 0.2500 0.251(3) Uani 0.33 4 d SPDU
C5 C 0.5784(5) 0.4216(5) 0.2500 0.2515(15) Uani 0.33 4 d SPDU
C6 C 0.5785(5) 0.1571(10) 0.2500 0.248(3) Uani 0.16 4 d SPDU
Br1 Br 0.6667 0.3333 0.6348(7) 0.2509(14) Uani 0.25 6 d SPDU
Br1A Br 0.6667 0.3333 -0.1512(7) 0.2509(14) Uani 0.25 6 d SPDU

loop_
_atom_site_aniso_label
_atom_site_aniso_U_11
_atom_site_aniso_U_22
_atom_site_aniso_U_33
_atom_site_aniso_U_23
_atom_site_aniso_U_13
_atom_site_aniso_U_12
Cd1 0.2301(10) 0.2301(10) 0.1568(12) 0.000 0.000 0.1150(5)
S1 0.297(6) 0.2075(13) 0.1826(19) -0.0166(18) -0.0083(9) 0.1037(7)
C1 0.314(3) 0.261(3) 0.1602(8) 0.000 0.000 0.1303(13)
N1 0.317(8) 0.2070(15) 0.1605(19) -0.0116(17) -0.0058(9) 0.1035(7)
C3 0.266(2) 0.266(2) 0.1653(16) 0.000 0.000 0.1329(12)
C2 0.2301(10) 0.2301(10) 0.1568(12) 0.000 0.000 0.1150(5)
N2 0.2809(14) 0.2809(14) 0.1617(12) 0.000 0.000 0.1405(7)
C2A 0.253(4) 0.230(3) 0.167(3) 0.001(3) 0.0003(14) 0.1149(13)
C2B 0.238(2) 0.233(4) 0.172(3) -0.0033(14) -0.007(3) 0.1191(11)
C3A 0.284(2) 0.284(2) 0.1610(10) 0.000 0.000 0.1421(11)
C2C 0.2852(11) 0.2852(11) 0.1643(19) 0.0017(10) -0.0017(10) 0.1423(14)
C2D 0.297(4) 0.279(2) 0.1595(19) 0.0035(18) 0.0018(9) 0.1394(12)
C2E 0.289(2) 0.278(4) 0.1633(19) 0.0017(9) 0.0033(18) 0.1447(12)
C4 0.2780(18) 0.302(5) 0.165(4) 0.000 0.000 0.1390(9)
C5 0.3030(8) 0.3030(8) 0.166(4) 0.000 0.000 0.1643(9)
C6 0.297(5) 0.2801(18) 0.161(4) 0.000 0.000 0.1400(9)
Br1 0.314(3) 0.261(3) 0.1602(8) 0.000 0.000 0.1303(13)
Br1A 0.314(3) 0.261(3) 0.1602(8) 0.000 0.000 0.1303(13)

loop_
_atom_type_symbol
_atom_type_description
_atom_type_scat_dispersion_real
_atom_type_scat_dispersion_imag
_atom_type_scat_source
C C 0.0033 0.0016 'International Tables Vol C Tables 4.2.6.8 and 6.1.1.4'
H H 0.0000 0.0000 'International Tables Vol C Tables 4.2.6.8 and 6.1.1.4'
N N 0.0061 0.0033 'International Tables Vol C Tables 4.2.6.8 and 6.1.1.4'
S S 0.1246 0.1234 'International Tables Vol C Tables 4.2.6.8 and 6.1.1.4'
Br Br -0.2901 2.4595 'International Tables Vol C Tables 4.2.6.8 and 6.1.1.4'
Cd Cd -0.8075 1.2024 'International Tables Vol C Tables 4.2.6.8 and 6.1.1.4'

loop_
_geom_angle_atom_site_label_1
_geom_angle_atom_site_label_2
_geom_angle_atom_site_label_3
_geom_angle
_geom_angle_site_symmetry_1
_geom_angle_site_symmetry_3
N1 Cd1 N1 81.98(17) 2_765 3_675
N1 Cd1 N1 180.0 2_765 14_565
N1 Cd1 N1 98.02(17) 3_675 14_565
N1 Cd1 N1 81.98(17) 2_765 .
N1 Cd1 N1 81.98(17) 3_675 .
N1 Cd1 N1 98.02(17) 14_565 .
N1 Cd1 N1 98.02(17) 2_765 13_775
N1 Cd1 N1 98.02(17) 3_675 13_775
N1 Cd1 N1 81.98(17) 14_565 13_775
N1 Cd1 N1 180.0 . 13_775
N1 Cd1 N1 98.02(17) 2_765 15_655
N1 Cd1 N1 180.0 3_675 15_655
N1 Cd1 N1 81.98(17) 14_565 15_655
N1 Cd1 N1 98.02(17) . 15_655
N1 Cd1 N1 81.98(17) 13_775 15_655
N1 Cd1 S1 12.48(13) 2_765 2_765
N1 Cd1 S1 91.38(8) 3_675 2_765
N1 Cd1 S1 167.52(13) 14_565 2_765
N1 Cd1 S1 91.38(8) . 2_765
N1 Cd1 S1 88.62(8) 13_775 2_765
N1 Cd1 S1 88.62(8) 15_655 2_765
N1 Cd1 S1 91.38(8) 2_765 .
N1 Cd1 S1 91.38(8) 3_675 .
N1 Cd1 S1 88.62(8) 14_565 .
N1 Cd1 S1 12.48(13) . .
N1 Cd1 S1 167.52(13) 13_775 .
N1 Cd1 S1 88.62(8) 15_655 .
S1 Cd1 S1 99.40(7) 2_765 .
N1 Cd1 S1 91.38(8) 2_765 3_675
N1 Cd1 S1 12.48(13) 3_675 3_675
N1 Cd1 S1 88.62(8) 14_565 3_675
N1 Cd1 S1 91.38(8) . 3_675
N1 Cd1 S1 88.62(8) 13_775 3_675
N1 Cd1 S1 167.52(13) 15_655 3_675
S1 Cd1 S1 99.40(7) 2_765 3_675
S1 Cd1 S1 99.40(7) . 3_675
N1 Cd1 S1 88.62(8) 2_765 15_655
N1 Cd1 S1 167.52(13) 3_675 15_655
N1 Cd1 S1 91.38(8) 14_565 15_655
N1 Cd1 S1 88.62(8) . 15_655
N1 Cd1 S1 91.38(8) 13_775 15_655
N1 Cd1 S1 12.48(13) 15_655 15_655
S1 Cd1 S1 80.60(7) 2_765 15_655
S1 Cd1 S1 80.60(7) . 15_655
S1 Cd1 S1 180.0 3_675 15_655
N1 Cd1 S1 167.52(13) 2_765 14_565
N1 Cd1 S1 88.62(8) 3_675 14_565
N1 Cd1 S1 12.48(13) 14_565 14_565
N1 Cd1 S1 88.62(8) . 14_565
N1 Cd1 S1 91.38(8) 13_775 14_565
N1 Cd1 S1 91.38(8) 15_655 14_565
S1 Cd1 S1 180.0 2_765 14_565
S1 Cd1 S1 80.60(7) . 14_565
S1 Cd1 S1 80.60(7) 3_675 14_565
S1 Cd1 S1 99.40(7) 15_655 14_565
N1 Cd1 S1 88.62(8) 2_765 13_775
N1 Cd1 S1 88.62(8) 3_675 13_775
N1 Cd1 S1 91.38(8) 14_565 13_775
N1 Cd1 S1 167.52(13) . 13_775
N1 Cd1 S1 12.48(13) 13_775 13_775
N1 Cd1 S1 91.38(8) 15_655 13_775
S1 Cd1 S1 80.60(7) 2_765 13_775
S1 Cd1 S1 180.0 . 13_775
S1 Cd1 S1 80.60(7) 3_675 13_775
S1 Cd1 S1 99.40(7) 15_655 13_775
S1 Cd1 S1 99.40(7) 14_565 13_775
N1 S1 C1 66.6(4) . .
N1 S1 Cd1 32.2(3) . .
C1 S1 Cd1 98.8(3) . .
N1 C1 N1 147.8(7) 16_556 .
N1 C1 S1 35.6(2) 16_556 16_556
N1 C1 S1 176.6(7) . 16_556
N1 C1 S1 176.6(7) 16_556 .
N1 C1 S1 35.6(2) . .
S1 C1 S1 141.0(6) 16_556 .
S1 N1 C1 77.8(5) . .
S1 N1 Cd1 135.3(4) . .
C1 N1 Cd1 146.9(4) . .
C3A C3 N2 0.028(9) 16_556 .
C3A C3 C2E 142.4(3) 16_556 17_656
N2 C3 C2E 142.4(3) . 17_656
C3A C3 C2E 142.4(3) 16_556 16_556
N2 C3 C2E 142.4(3) . 16_556
C2E C3 C2E 63.8(5) 17_656 16_556
C3A C3 C2E 142.4(3) 16_556 18_666
N2 C3 C2E 142.4(3) . 18_666
C2E C3 C2E 63.8(5) 17_656 18_666
C2E C3 C2E 63.8(5) 16_556 18_666
C3A C3 C2D 142.4(3) 16_556 18_666
N2 C3 C2D 142.4(3) . 18_666
C2E C3 C2D 0.0(5) 17_656 18_666
C2E C3 C2D 63.8(4) 16_556 18_666
C2E C3 C2D 63.8(4) 18_666 18_666
C3A C3 C2D 142.4(3) 16_556 17_656
N2 C3 C2D 142.4(3) . 17_656
C2E C3 C2D 63.8(4) 17_656 17_656
C2E C3 C2D 0.0(6) 16_556 17_656
C2E C3 C2D 63.8(4) 18_666 17_656
C2D C3 C2D 63.8(5) 18_666 17_656
C3A C3 C2D 142.4(3) 16_556 16_556
N2 C3 C2D 142.4(3) . 16_556
C2E C3 C2D 63.8(4) 17_656 16_556
C2E C3 C2D 63.8(4) 16_556 16_556
C2E C3 C2D 0.0(6) 18_666 16_556
C2D C3 C2D 63.8(5) 18_666 16_556
C2D C3 C2D 63.8(5) 17_656 16_556
C3A C3 C2C 142.4(3) 16_556 18_666
N2 C3 C2C 142.4(3) . 18_666
C2E C3 C2C 63.8(4) 17_656 18_666
C2E C3 C2C 0.0(6) 16_556 18_666
C2E C3 C2C 63.8(4) 18_666 18_666
C2D C3 C2C 63.8(4) 18_666 18_666
C2D C3 C2C 0.0(6) 17_656 18_666
C2D C3 C2C 63.8(4) 16_556 18_666
C3A C3 C2C 142.4(3) 16_556 17_656
N2 C3 C2C 142.4(3) . 17_656
C2E C3 C2C 63.8(4) 17_656 17_656
C2E C3 C2C 63.8(4) 16_556 17_656
C2E C3 C2C 0.0(3) 18_666 17_656
C2D C3 C2C 63.8(4) 18_666 17_656
C2D C3 C2C 63.8(4) 17_656 17_656
C2D C3 C2C 0.0(6) 16_556 17_656
C2C C3 C2C 63.8(5) 18_666 17_656
C3A C3 C2C 142.4(3) 16_556 16_556
N2 C3 C2C 142.4(3) . 16_556
C2E C3 C2C 0.0(3) 17_656 16_556
C2E C3 C2C 63.8(4) 16_556 16_556
C2E C3 C2C 63.8(4) 18_666 16_556
C2D C3 C2C 0.0(5) 18_666 16_556
C2D C3 C2C 63.8(4) 17_656 16_556
C2D C3 C2C 63.8(4) 16_556 16_556
C2C C3 C2C 63.8(5) 18_666 16_556
C2C C3 C2C 63.8(5) 17_656 16_556
C3A C3 C2B 144.9(3) 16_556 2_655
N2 C3 C2B 144.9(3) . 2_655
C2E C3 C2B 2.5(4) 17_656 2_655
C2E C3 C2B 61.8(4) 16_556 2_655
C2E C3 C2B 61.8(4) 18_666 2_655
C2D C3 C2B 2.5(4) 18_666 2_655
C2D C3 C2B 61.8(4) 17_656 2_655
C2D C3 C2B 61.8(4) 16_556 2_655
C2C C3 C2B 61.8(4) 18_666 2_655
C2C C3 C2B 61.8(4) 17_656 2_655
C2C C3 C2B 2.5(4) 16_556 2_655
C2A C2 C2B 60(10) 3_665 2_655
C2C C2 C2D 0(6) 16_556 18_666
C2C C2 C2E 0.0(6) 16_556 17_656
C2D C2 C2E 0(6) 18_666 17_656
C2C C2 Br1 153(5) 16_556 16_556
C2D C2 Br1 153(5) 18_666 16_556
C2E C2 Br1 153(5) 17_656 16_556
C2C C2 Br1A 156(5) 16_556 .
C2D C2 Br1A 156(5) 18_666 .
C2E C2 Br1A 156(5) 17_656 .
Br1 C2 Br1A 2.95(18) 16_556 .
C2C C2 C3 40(5) 16_556 .
C2D C2 C3 40(5) 18_666 .
C2E C2 C3 40(5) 17_656 .
Br1 C2 C3 113.3(4) 16_556 .
Br1A C2 C3 116.3(4) . .
C2C C2 C3A 39(5) 16_556 16_556
C2D C2 C3A 39(5) 18_666 16_556
C2E C2 C3A 39(5) 17_656 16_556
Br1 C2 C3A 114.6(4) 16_556 16_556
Br1A C2 C3A 117.5(4) . 16_556
C3 C2 C3A 1.27(14) . 16_556
C2C C2 C2B 94(4) 16_556 .
C2D C2 C2B 94(4) 18_666 .
C2E C2 C2B 94(4) 17_656 .
Br1 C2 C2B 63.0(4) 16_556 .
Br1A C2 C2B 65.5(4) . .
C3 C2 C2B 60.1(4) . .
C3A C2 C2B 61.2(4) 16_556 .
C2C C2 C2A 94(4) 16_556 2_655
C2D C2 C2A 94(4) 18_666 2_655
C2E C2 C2A 94(4) 17_656 2_655
Br1 C2 C2A 63.0(4) 16_556 2_655
Br1A C2 C2A 65.5(4) . 2_655
C3 C2 C2A 60.1(4) . 2_655
C3A C2 C2A 61.2(4) 16_556 2_655
C2B C2 C2A 0.0(5) . 2_655
C2C C2 C2D 91(4) 16_556 17_656
C2D C2 C2D 91(4) 18_666 17_656
C2E C2 C2D 91(4) 17_656 17_656
Br1 C2 C2D 66.6(4) 16_556 17_656
Br1A C2 C2D 69.1(4) . 17_656
C3 C2 C2D 56.7(4) . 17_656
C3A C2 C2D 57.8(4) 16_556 17_656
C2B C2 C2D 3.7(5) . 17_656
C2A C2 C2D 3.7(5) 2_655 17_656
C3A N2 C3A 179.999(1) 16_556 .
C3 N2 C3 179.999(1) . 16_556
C3A N2 C6 89.999(2) . 2_655
C6 N2 C6 120.000(1) . 2_655
C6 N2 C6 120.0 . 3_665
C6 N2 C6 119.999(1) 2_655 3_665
C6 N2 C5 120.0 . 3_665
C6 N2 C5 0.0 2_655 3_665
C6 N2 C5 119.999(1) 3_665 3_665
C6 N2 C5 120.0 . .
C6 N2 C5 120.000(1) 2_655 .
C6 N2 C5 0.0 3_665 .
C5 N2 C5 120.000(1) 3_665 .
C6 N2 C5 0.002(1) . 2_655
C6 N2 C5 120.0 2_655 2_655
C6 N2 C5 120.002(1) 3_665 2_655
C5 N2 C5 120.0 3_665 2_655
C5 N2 C5 120.001(1) . 2_655
C6 N2 C4 120.0 . .
C6 N2 C4 0.001(2) 2_655 .
C6 N2 C4 120.000(1) 3_665 .
C5 N2 C4 0.001(2) 3_665 .
C5 N2 C4 120.000(1) . .
C5 N2 C4 120.0 2_655 .
C6 N2 C4 0.001(2) . 3_665
C6 N2 C4 120.000(1) 2_655 3_665
C6 N2 C4 120.001(1) 3_665 3_665
C5 N2 C4 120.0 3_665 3_665
C5 N2 C4 120.000(1) . 3_665
C5 N2 C4 0.0 2_655 3_665
C4 N2 C4 120.0 . 3_665
C2D C2A C2C 0(9) 16_556 17_656
C2D C2A C2E 0(9) 16_556 18_666
C2C C2A C2E 0(3) 17_656 18_666
C2D C2A Br1 153(5) 16_556 16_556
C2C C2A Br1 153(5) 17_656 16_556
C2E C2A Br1 154(5) 18_666 16_556
C2D C2A Br1A 156(5) 16_556 .
C2C C2A Br1A 156(5) 17_656 .
C2E C2A Br1A 156(5) 18_666 .
Br1 C2A Br1A 2.95(18) 16_556 .
C2D C2A C3 40(5) 16_556 .
C2C C2A C3 40(5) 17_656 .
C2E C2A C3 40(5) 18_666 .
Br1 C2A C3 113.3(4) 16_556 .
Br1A C2A C3 116.3(4) . .
C2D C2A C3A 39(5) 16_556 16_556
C2C C2A C3A 39(5) 17_656 16_556
C2E C2A C3A 39(5) 18_666 16_556
Br1 C2A C3A 114.6(4) 16_556 16_556
Br1A C2A C3A 117.6(4) . 16_556
C3 C2A C3A 1.27(14) . 16_556
C2D C2A C2A 94(4) 16_556 3_665
C2C C2A C2A 94(4) 17_656 3_665
C2E C2A C2A 94(4) 18_666 3_665
Br1 C2A C2A 63.0(2) 16_556 3_665
Br1A C2A C2A 65.5(2) . 3_665
C3 C2A C2A 60.2(2) . 3_665
C3A C2A C2A 61.2(2) 16_556 3_665
C2D C2A C2B 94(4) 16_556 2_655
C2C C2A C2B 94(4) 17_656 2_655
C2E C2A C2B 94(4) 18_666 2_655
Br1 C2A C2B 63.0(4) 16_556 2_655
Br1A C2A C2B 65.5(4) . 2_655
C3 C2A C2B 60.1(4) . 2_655
C3A C2A C2B 61.2(4) 16_556 2_655
C2A C2A C2B 0.0(5) 3_665 2_655
C2B C2A C2D 119(10) 3_665 18_666
C2D C2A C2D 91(4) 16_556 18_666
C2C C2A C2D 91(4) 17_656 18_666
C2E C2A C2D 91(4) 18_666 18_666
Br1 C2A C2D 66.6(4) 16_556 18_666
Br1A C2A C2D 69.1(4) . 18_666
C3 C2A C2D 56.7(4) . 18_666
C3A C2A C2D 57.8(4) 16_556 18_666
C2A C2A C2D 3.7(5) 3_665 18_666
C2B C2A C2D 3.7(5) 2_655 18_666
C2D C2B C2E 0(9) 17_656 16_556
C2D C2B C2C 0(9) 17_656 18_666
C2E C2B C2C 0(9) 16_556 18_666
C2D C2B Br1 153(5) 17_656 16_556
C2E C2B Br1 153(5) 16_556 16_556
C2C C2B Br1 153(5) 18_666 16_556
C2D C2B Br1A 156(5) 17_656 .
C2E C2B Br1A 156(5) 16_556 .
C2C C2B Br1A 156(5) 18_666 .
Br1 C2B Br1A 2.95(18) 16_556 .
C2D C2B C3 40(5) 17_656 .
C2E C2B C3 40(5) 16_556 .
C2C C2B C3 40(5) 18_666 .
Br1 C2B C3 113.3(4) 16_556 .
Br1A C2B C3 116.3(4) . .
C2D C2B C3A 39(5) 17_656 16_556
C2E C2B C3A 39(5) 16_556 16_556
C2C C2B C3A 39(5) 18_666 16_556
Br1 C2B C3A 114.6(4) 16_556 16_556
Br1A C2B C3A 117.5(4) . 16_556
C3 C2B C3A 1.27(14) . 16_556
C2D C2B C2B 94(4) 17_656 2_655
C2E C2B C2B 94(4) 16_556 2_655
C2C C2B C2B 94(4) 18_666 2_655
Br1 C2B C2B 63.0(2) 16_556 2_655
Br1A C2B C2B 65.5(2) . 2_655
C3 C2B C2B 60.1(2) . 2_655
C3A C2B C2B 61.2(2) 16_556 2_655
C2D C2B C2A 94(4) 17_656 3_665
C2E C2B C2A 94(4) 16_556 3_665
C2C C2B C2A 94(4) 18_666 3_665
Br1 C2B C2A 63.0(4) 16_556 3_665
Br1A C2B C2A 65.5(4) . 3_665
C3 C2B C2A 60.2(4) . 3_665
C3A C2B C2A 61.2(4) 16_556 3_665
C2B C2B C2A 0.0(5) 2_655 3_665
C2D C2B C2D 91(4) 17_656 18_666
C2E C2B C2D 91(4) 16_556 18_666
C2C C2B C2D 91(4) 18_666 18_666
Br1 C2B C2D 66.6(4) 16_556 18_666
Br1A C2B C2D 69.1(4) . 18_666
C3 C2B C2D 56.7(4) . 18_666
C3A C2B C2D 57.8(4) 16_556 18_666
C2B C2B C2D 3.7(5) 2_655 18_666
C2A C2B C2D 3.7(5) 3_665 18_666
C3 C3A N2 179.972(16) 16_556 .
C3 C3A C2E 36.2(3) 16_556 2_655
N2 C3A C2E 143.8(3) . 2_655
C3 C3A C2E 36.2(3) 16_556 3_665
N2 C3A C2E 143.8(3) . 3_665
C2E C3A C2E 61.5(5) 2_655 3_665
C3 C3A C2D 36.2(3) 16_556 3_665
N2 C3A C2D 143.8(3) . 3_665
C2E C3A C2D 0.0(4) 2_655 3_665
C2E C3A C2D 61.5(4) 3_665 3_665
C3 C3A C2E 36.2(3) 16_556 .
N2 C3A C2E 143.8(3) . .
C2E C3A C2E 61.5(5) 2_655 .
C2E C3A C2E 61.5(5) 3_665 .
C2D C3A C2E 61.5(4) 3_665 .
C3 C3A C2D 36.2(3) 16_556 2_655
N2 C3A C2D 143.8(3) . 2_655
C2E C3A C2D 61.5(4) 2_655 2_655
C2E C3A C2D 61.5(4) 3_665 2_655
C2D C3A C2D 61.5(5) 3_665 2_655
C2E C3A C2D 0.0(6) . 2_655
C3 C3A C2D 36.2(3) 16_556 .
N2 C3A C2D 143.8(3) . .
C2E C3A C2D 61.5(4) 2_655 .
C2E C3A C2D 0.0(6) 3_665 .
C2D C3A C2D 61.5(5) 3_665 .
C2E C3A C2D 61.5(4) . .
C2D C3A C2D 61.5(5) 2_655 .
C3 C3A C2C 36.2(3) 16_556 .
N2 C3A C2C 143.8(3) . .
C2E C3A C2C 0.0(4) 2_655 .
C2E C3A C2C 61.5(4) 3_665 .
C2D C3A C2C 0.0(4) 3_665 .
C2E C3A C2C 61.5(4) . .
C2D C3A C2C 61.5(4) 2_655 .
C2D C3A C2C 61.5(4) . .
C3 C3A C2C 36.2(3) 16_556 3_665
N2 C3A C2C 143.8(3) . 3_665
C2E C3A C2C 61.5(4) 2_655 3_665
C2E C3A C2C 61.5(4) 3_665 3_665
C2D C3A C2C 61.5(4) 3_665 3_665
C2E C3A C2C 0.0(3) . 3_665
C2D C3A C2C 0.0(6) 2_655 3_665
C2D C3A C2C 61.5(4) . 3_665
C2C C3A C2C 61.5(5) . 3_665
C3 C3A C2C 36.2(3) 16_556 2_655
N2 C3A C2C 143.8(3) . 2_655
C2E C3A C2C 61.5(4) 2_655 2_655
C2E C3A C2C 0.0(5) 3_665 2_655
C2D C3A C2C 61.5(4) 3_665 2_655
C2E C3A C2C 61.5(4) . 2_655
C2D C3A C2C 61.5(4) 2_655 2_655
C2D C3A C2C 0.0(6) . 2_655
C2C C3A C2C 61.5(5) . 2_655
C2C C3A C2C 61.5(5) 3_665 2_655
C3 C3A C2B 33.8(3) 16_556 17_656
N2 C3A C2B 146.2(3) . 17_656
C2E C3A C2B 2.4(4) 2_655 17_656
C2E C3A C2B 59.6(4) 3_665 17_656
C2D C3A C2B 2.4(4) 3_665 17_656
C2E C3A C2B 59.6(4) . 17_656
C2D C3A C2B 59.6(4) 2_655 17_656
C2D C3A C2B 59.6(4) . 17_656
C2C C3A C2B 2.4(4) . 17_656
C2C C3A C2B 59.6(4) 3_665 17_656
C2C C3A C2B 59.6(4) 2_655 17_656
C2E C2C C2D 158(10) 2_655 3_665
C2B C2C C2A 0(6) 17_656 18_666
C2B C2C C2 0(4) 17_656 16_556
C2A C2C C2 0(6) 18_666 16_556
C2B C2C Br1 25(5) 17_656 .
C2A C2C Br1 25(5) 18_666 .
C2 C2C Br1 25(5) 16_556 .
C2B C2C Br1A 22(5) 17_656 16_556
C2A C2C Br1A 22(5) 18_666 16_556
C2 C2C Br1A 22(5) 16_556 16_556
Br1 C2C Br1A 2.69(17) . 16_556
C2B C2C C3 137(5) 17_656 16_556
C2A C2C C3 137(5) 18_666 16_556
C2 C2C C3 137(5) 16_556 16_556
Br1 C2C C3 112.3(4) . 16_556
Br1A C2C C3 115.0(4) 16_556 16_556
C2B C2C C3A 139(5) 17_656 .
C2A C2C C3A 139(5) 18_666 .
C2 C2C C3A 139(5) 16_556 .
Br1 C2C C3A 113.7(4) . .
Br1A C2C C3A 116.4(4) 16_556 .
C3 C2C C3A 1.41(16) 16_556 .
C2B C2C C2D 86(4) 17_656 2_655
C2A C2C C2D 86(4) 18_666 2_655
C2 C2C C2D 86(4) 16_556 2_655
Br1 C2C C2D 64.2(4) . 2_655
Br1A C2C C2D 66.5(4) 16_556 2_655
C3 C2C C2D 58.1(4) 16_556 2_655
C3A C2C C2D 59.3(4) . 2_655
C2B C2C C2B 82(4) 17_656 16_556
C2A C2C C2B 82(4) 18_666 16_556
C2 C2C C2B 82(4) 16_556 16_556
Br1 C2C C2B 60.6(4) . 16_556
Br1A C2C C2B 62.9(4) 16_556 16_556
C3 C2C C2B 61.5(4) 16_556 16_556
C3A C2C C2B 62.7(4) . 16_556
C2D C2C C2B 3.7(5) 2_655 16_556
C2B C2C C2A 82(4) 17_656 17_656
C2A C2C C2A 82(4) 18_666 17_656
C2 C2C C2A 82(4) 16_556 17_656
Br1 C2C C2A 60.6(4) . 17_656
Br1A C2C C2A 62.9(4) 16_556 17_656
C3 C2C C2A 61.5(4) 16_556 17_656
C3A C2C C2A 62.7(4) . 17_656
C2D C2C C2A 3.7(5) 2_655 17_656
C2B C2C C2A 0.0(5) 16_556 17_656
C2B C2D C2A 0(9) 18_666 16_556
C2B C2D C2 0(6) 18_666 17_656
C2A C2D C2 0(6) 16_556 17_656
C2B C2D Br1 25(5) 18_666 .
C2A C2D Br1 25(5) 16_556 .
C2 C2D Br1 25(5) 17_656 .
C2B C2D Br1A 22(5) 18_666 16_556
C2A C2D Br1A 22(5) 16_556 16_556
C2 C2D Br1A 22(5) 17_656 16_556
Br1 C2D Br1A 2.69(17) . 16_556
C2B C2D C3 137(5) 18_666 16_556
C2A C2D C3 137(5) 16_556 16_556
C2 C2D C3 137(5) 17_656 16_556
Br1 C2D C3 112.3(4) . 16_556
Br1A C2D C3 115.0(4) 16_556 16_556
C2B C2D C3A 139(5) 18_666 .
C2A C2D C3A 139(5) 16_556 .
C2 C2D C3A 139(5) 17_656 .
Br1 C2D C3A 113.7(4) . .
Br1A C2D C3A 116.4(4) 16_556 .
C3 C2D C3A 1.42(16) 16_556 .
C2C C2D C2D 104(10) 2_655 3_665
C2B C2D C2D 86(4) 18_666 3_665
C2A C2D C2D 86(4) 16_556 3_665
C2 C2D C2D 86(4) 17_656 3_665
Br1 C2D C2D 64.2(2) . 3_665
Br1A C2D C2D 66.46(19) 16_556 3_665
C3 C2D C2D 58.1(3) 16_556 3_665
C3A C2D C2D 59.3(2) . 3_665
C2B C2D C2B 82(4) 18_666 17_656
C2A C2D C2B 82(4) 16_556 17_656
C2 C2D C2B 82(4) 17_656 17_656
Br1 C2D C2B 60.6(4) . 17_656
Br1A C2D C2B 62.9(4) 16_556 17_656
C3 C2D C2B 61.5(4) 16_556 17_656
C3A C2D C2B 62.7(4) . 17_656
C2D C2D C2B 3.7(5) 3_665 17_656
C2B C2D C2A 82(4) 18_666 18_666
C2A C2D C2A 82(4) 16_556 18_666
C2 C2D C2A 82(4) 17_656 18_666
Br1 C2D C2A 60.6(4) . 18_666
Br1A C2D C2A 62.9(4) 16_556 18_666
C3 C2D C2A 61.5(4) 16_556 18_666
C3A C2D C2A 62.7(4) . 18_666
C2D C2D C2A 3.7(5) 3_665 18_666
C2B C2D C2A 0.0(5) 17_656 18_666
C2B C2E C2A 0(3) 16_556 17_656
C2B C2E C2 0(3) 16_556 18_666
C2A C2E C2 0(6) 17_656 18_666
C2B C2E Br1 25(5) 16_556 .
C2A C2E Br1 25(5) 17_656 .
C2 C2E Br1 25(5) 18_666 .
C2B C2E Br1A 22(5) 16_556 16_556
C2A C2E Br1A 22(5) 17_656 16_556
C2 C2E Br1A 22(5) 18_666 16_556
Br1 C2E Br1A 2.69(17) . 16_556
C2B C2E C3 137(5) 16_556 16_556
C2A C2E C3 137(5) 17_656 16_556
C2 C2E C3 137(5) 18_666 16_556
Br1 C2E C3 112.3(4) . 16_556
Br1A C2E C3 114.9(4) 16_556 16_556
C2B C2E C3A 139(5) 16_556 .
C2A C2E C3A 139(5) 17_656 .
C2 C2E C3A 139(5) 18_666 .
Br1 C2E C3A 113.7(4) . .
Br1A C2E C3A 116.4(4) 16_556 .
C3 C2E C3A 1.41(16) 16_556 .
C2B C2E C2D 86(4) 16_556 3_665
C2A C2E C2D 86(4) 17_656 3_665
C2 C2E C2D 86(4) 18_666 3_665
Br1 C2E C2D 64.2(4) . 3_665
Br1A C2E C2D 66.5(4) 16_556 3_665
C3 C2E C2D 58.1(4) 16_556 3_665
C3A C2E C2D 59.3(4) . 3_665
C2B C2E C2B 82(4) 16_556 17_656
C2A C2E C2B 82(4) 17_656 17_656
C2 C2E C2B 82(4) 18_666 17_656
Br1 C2E C2B 60.6(4) . 17_656
Br1A C2E C2B 62.9(4) 16_556 17_656
C3 C2E C2B 61.5(4) 16_556 17_656
C3A C2E C2B 62.7(4) . 17_656
C2B C2E C2A 82(4) 16_556 18_666
C2A C2E C2A 82(4) 17_656 18_666
C2 C2E C2A 82(4) 18_666 18_666
Br1 C2E C2A 60.6(4) . 18_666
Br1A C2E C2A 62.9(4) 16_556 18_666
C3 C2E C2A 61.5(4) 16_556 18_666
C3A C2E C2A 62.7(4) . 18_666
C2D C2E C2A 3.7(5) 3_665 18_666
C2B C2E C2A 0.0(5) 17_656 18_666
C4 C5 C6 149(10) 2_655 3_665
C4 C5 N2 150(10) 2_655 .
C5 C6 C4 1(10) 2_655 3_665
Br1A Br1 C2A 148.4(3) 16_556 18_666
Br1A Br1 C2 148.4(3) 16_556 16_556
C2A Br1 C2 0.0(4) 18_666 16_556
Br1A Br1 C2A 148.4(3) 16_556 17_656
C2A Br1 C2A 53.9(5) 18_666 17_656
C2 Br1 C2A 54.0(4) 16_556 17_656
Br1A Br1 C2 148.4(3) 16_556 18_666
C2A Br1 C2 54.0(4) 18_666 18_666
C2 Br1 C2 54.0(4) 16_556 18_666
C2A Br1 C2 0.0(4) 17_656 18_666
Br1A Br1 C2A 148.4(3) 16_556 16_556
C2A Br1 C2A 53.9(4) 18_666 16_556
C2 Br1 C2A 54.0(4) 16_556 16_556
C2A Br1 C2A 53.9(5) 17_656 16_556
C2 Br1 C2A 54.0(4) 18_666 16_556
Br1A Br1 C2 148.4(3) 16_556 17_656
C2A Br1 C2 54.0(4) 18_666 17_656
C2 Br1 C2 54.0(4) 16_556 17_656
C2A Br1 C2 54.0(4) 17_656 17_656
C2 Br1 C2 54.0(4) 18_666 17_656
C2A Br1 C2 0.0(4) 16_556 17_656
Br1A Br1 C2B 148.4(3) 16_556 17_656
C2A Br1 C2B 0.0(4) 18_666 17_656
C2 Br1 C2B 0.0(4) 16_556 17_656
C2A Br1 C2B 53.9(4) 17_656 17_656
C2 Br1 C2B 54.0(4) 18_666 17_656
C2A Br1 C2B 53.9(4) 16_556 17_656
C2 Br1 C2B 54.0(4) 17_656 17_656
Br1A Br1 C2B 148.4(3) 16_556 16_556
C2A Br1 C2B 53.9(4) 18_666 16_556
C2 Br1 C2B 54.0(4) 16_556 16_556
C2A Br1 C2B 0.0(3) 17_656 16_556
C2 Br1 C2B 0.0(5) 18_666 16_556
C2A Br1 C2B 53.9(4) 16_556 16_556
C2 Br1 C2B 54.0(4) 17_656 16_556
C2B Br1 C2B 54.0(5) 17_656 16_556
Br1A Br1 C2B 148.4(3) 16_556 18_666
C2A Br1 C2B 53.9(4) 18_666 18_666
C2 Br1 C2B 54.0(4) 16_556 18_666
C2A Br1 C2B 53.9(4) 17_656 18_666
C2 Br1 C2B 54.0(4) 18_666 18_666
C2A Br1 C2B 0.0(4) 16_556 18_666
C2 Br1 C2B 0.0(4) 17_656 18_666
C2B Br1 C2B 54.0(5) 17_656 18_666
C2B Br1 C2B 54.0(5) 16_556 18_666
Br1A Br1 C2D 149.8(3) 16_556 3_665
C2A Br1 C2D 1.4(3) 18_666 3_665
C2 Br1 C2D 1.4(3) 16_556 3_665
C2A Br1 C2D 52.8(3) 17_656 3_665
C2 Br1 C2D 52.8(3) 18_666 3_665
C2A Br1 C2D 52.8(3) 16_556 3_665
C2 Br1 C2D 52.8(3) 17_656 3_665
C2B Br1 C2D 1.4(3) 17_656 3_665
C2B Br1 C2D 52.8(3) 16_556 3_665
C2B Br1 C2D 52.8(3) 18_666 3_665
Br1A Br1 C2D 149.8(3) 16_556 2_655
C2A Br1 C2D 52.8(3) 18_666 2_655
C2 Br1 C2D 52.8(3) 16_556 2_655
C2A Br1 C2D 1.4(3) 17_656 2_655
C2 Br1 C2D 1.4(3) 18_666 2_655
C2A Br1 C2D 52.8(3) 16_556 2_655
C2 Br1 C2D 52.8(3) 17_656 2_655
C2B Br1 C2D 52.8(3) 17_656 2_655
C2B Br1 C2D 1.4(3) 16_556 2_655
C2B Br1 C2D 52.8(3) 18_666 2_655
C2D Br1 C2D 51.6(4) 3_665 2_655
Br1 Br1A C2 28.6(2) 16_556 .
Br1 Br1A C2A 28.6(2) 16_556 3_665
C2 Br1A C2A 0.0(3) . 3_665
Br1 Br1A C2A 28.6(2) 16_556 2_655
C2 Br1A C2A 49.0(3) . 2_655
C2A Br1A C2A 49.0(4) 3_665 2_655
Br1 Br1A C2 28.6(2) 16_556 3_665
C2 Br1A C2 49.1(4) . 3_665
C2A Br1A C2 49.0(3) 3_665 3_665
C2A Br1A C2 0.0(2) 2_655 3_665
Br1 Br1A C2 28.7(2) 16_556 2_655
C2 Br1A C2 49.1(4) . 2_655
C2A Br1A C2 49.0(3) 3_665 2_655
C2A Br1A C2 49.0(3) 2_655 2_655
C2 Br1A C2 49.1(4) 3_665 2_655
Br1 Br1A C2A 28.6(2) 16_556 .
C2 Br1A C2A 49.0(3) . .
C2A Br1A C2A 49.0(4) 3_665 .
C2A Br1A C2A 49.0(4) 2_655 .
C2 Br1A C2A 49.0(3) 3_665 .
C2 Br1A C2A 0.0(4) 2_655 .
Br1 Br1A C2B 28.6(2) 16_556 .
C2 Br1A C2B 49.0(3) . .
C2A Br1A C2B 49.0(3) 3_665 .
C2A Br1A C2B 0.0(5) 2_655 .
C2 Br1A C2B 0.0(2) 3_665 .
C2 Br1A C2B 49.0(3) 2_655 .
C2A Br1A C2B 49.0(3) . .
Br1 Br1A C2B 28.6(2) 16_556 2_655
C2 Br1A C2B 0.0(3) . 2_655
C2A Br1A C2B 0.0(3) 3_665 2_655
C2A Br1A C2B 49.0(3) 2_655 2_655
C2 Br1A C2B 49.0(3) 3_665 2_655
C2 Br1A C2B 49.0(3) 2_655 2_655
C2A Br1A C2B 49.0(3) . 2_655
C2B Br1A C2B 49.0(4) . 2_655
Br1 Br1A C2B 28.6(2) 16_556 3_665
C2 Br1A C2B 49.0(3) . 3_665
C2A Br1A C2B 49.0(3) 3_665 3_665
C2A Br1A C2B 49.0(3) 2_655 3_665
C2 Br1A C2B 49.0(3) 3_665 3_665
C2 Br1A C2B 0.0(2) 2_655 3_665
C2A Br1A C2B 0.0(4) . 3_665
C2B Br1A C2B 49.0(4) . 3_665
C2B Br1A C2B 49.0(4) 2_655 3_665
Br1 Br1A C2D 27.5(2) 16_556 18_666
C2 Br1A C2D 1.2(3) . 18_666
C2A Br1A C2D 1.2(3) 3_665 18_666
C2A Br1A C2D 48.1(3) 2_655 18_666
C2 Br1A C2D 48.1(3) 3_665 18_666
C2 Br1A C2D 48.1(3) 2_655 18_666
C2A Br1A C2D 48.1(3) . 18_666
C2B Br1A C2D 48.1(3) . 18_666
C2B Br1A C2D 1.2(3) 2_655 18_666
C2B Br1A C2D 48.1(3) 3_665 18_666
Br1 Br1A C2D 27.5(2) 16_556 17_656
C2 Br1A C2D 48.1(3) . 17_656
C2A Br1A C2D 48.1(3) 3_665 17_656
C2A Br1A C2D 1.2(3) 2_655 17_656
C2 Br1A C2D 1.2(3) 3_665 17_656
C2 Br1A C2D 48.1(3) 2_655 17_656
C2A Br1A C2D 48.1(3) . 17_656
C2B Br1A C2D 1.2(3) . 17_656
C2B Br1A C2D 48.1(3) 2_655 17_656
C2B Br1A C2D 48.1(3) 3_665 17_656
C2D Br1A C2D 47.1(4) 18_666 17_656

loop_
_geom_bond_atom_site_label_1
_geom_bond_atom_site_label_2
_geom_bond_distance
_geom_bond_site_symmetry_2
Cd1 N1 2.132(4) 2_765
Cd1 N1 2.132(4) 3_675
Cd1 N1 2.132(4) 14_565
Cd1 N1 2.132(4) .
Cd1 N1 2.132(4) 13_775
Cd1 N1 2.132(4) 15_655
Cd1 S1 2.814(3) 2_765
Cd1 S1 2.814(3) .
Cd1 S1 2.814(3) 3_675
Cd1 S1 2.814(3) 15_655
Cd1 S1 2.814(3) 14_565
Cd1 S1 2.814(3) 13_775
S1 N1 0.865(5) .
S1 C1 1.453(4) .
C1 N1 1.364(5) 16_556
C1 N1 1.364(5) .
C1 S1 1.453(4) 16_556
C3 C3A 0.060(7) 16_556
C3 N2 1.520(5) .
C3 C2E 1.433(9) 17_656
C3 C2E 1.433(9) 16_556
C3 C2E 1.433(9) 18_666
C3 C2D 1.433(9) 18_666
C3 C2D 1.433(9) 17_656
C3 C2D 1.433(9) 16_556
C3 C2C 1.433(9) 18_666
C3 C2C 1.433(9) 17_656
C3 C2C 1.433(9) 16_556
C3 C2B 1.506(9) 2_655
C2 C2A 0.000(15) 3_665
C2 C2B 0.000(15) 2_655
C2 C2C 0.097(12) 16_556
C2 C2D 0.097(12) 18_666
C2 C2E 0.097(12) 17_656
C2 Br1 1.653(10) 16_556
C2 Br1A 1.806(10) .
C2 C3A 1.556(9) 16_556
C2 C2B 1.500(7) .
C2 C2A 1.500(7) 2_655
C2 C2D 1.510(7) 17_656
N2 C3A 1.460(5) 16_556
N2 C3A 1.460(5) .
N2 C3 1.520(5) 16_556
N2 C6 1.503(8) .
N2 C6 1.503(8) 2_655
N2 C6 1.503(8) 3_665
N2 C5 1.505(8) 3_665
N2 C5 1.505(8) .
N2 C5 1.505(8) 2_655
N2 C4 1.505(8) .
N2 C4 1.505(8) 3_665
C2A C2B 0.000(19) 3_665
C2A C2 0.000(16) 2_655
C2A C2D 0.097(12) 16_556
C2A C2C 0.097(12) 17_656
C2A C2E 0.097(12) 18_666
C2A Br1 1.653(10) 16_556
C2A Br1A 1.806(10) .
C2A C3A 1.556(9) 16_556
C2A C2A 1.499(10) 3_665
C2A C2B 1.500(7) 2_655
C2A C2D 1.510(7) 18_666
C2B C2A 0.000(19) 2_655
C2B C2 0.000(18) 3_665
C2B C2D 0.097(12) 17_656
C2B C2E 0.097(12) 16_556
C2B C2C 0.097(12) 18_666
C2B Br1 1.653(10) 16_556
C2B Br1A 1.807(10) .
C2B C3A 1.556(9) 16_556
C2B C2B 1.500(11) 2_655
C2B C2A 1.500(7) 3_665
C2B C2D 1.510(7) 18_666
C3A C3 0.060(7) 16_556
C3A C2E 1.481(9) 2_655
C3A C2E 1.481(9) 3_665
C3A C2D 1.481(9) 3_665
C3A C2E 1.481(9) .
C3A C2D 1.481(9) 2_655
C3A C2D 1.481(9) .
C3A C2C 1.481(9) .
C3A C2C 1.481(9) 3_665
C3A C2C 1.481(9) 2_655
C3A C2B 1.556(9) 17_656
C2C C2E 0.000(16) 2_655
C2C C2D 0.000(16) 3_665
C2C C2B 0.097(12) 17_656
C2C C2A 0.097(12) 18_666
C2C C2 0.097(12) 16_556
C2C Br1 1.740(10) .
C2C Br1A 1.896(11) 16_556
C2C C3 1.433(9) 16_556
C2C C2D 1.514(7) 2_655
C2C C2B 1.510(7) 16_556
C2C C2A 1.510(7) 17_656
C2D C2E 0.000(19) 3_665
C2D C2C 0.000(19) 2_655
C2D C2B 0.097(12) 18_666
C2D C2A 0.097(12) 16_556
C2D C2 0.097(12) 17_656
C2D Br1 1.740(10) .
C2D Br1A 1.896(11) 16_556
C2D C3 1.433(9) 16_556
C2D C2D 1.514(10) 3_665
C2D C2B 1.510(7) 17_656
C2D C2A 1.510(7) 18_666
C2E C2D 0.000(19) 2_655
C2E C2C 0.000(13) 3_665
C2E C2B 0.097(12) 16_556
C2E C2A 0.097(12) 17_656
C2E C2 0.097(12) 18_666
C2E Br1 1.741(10) .
C2E Br1A 1.896(11) 16_556
C2E C3 1.433(9) 16_556
C2E C2D 1.514(7) 3_665
C2E C2B 1.510(7) 17_656
C2E C2A 1.510(7) 18_666
C4 C5 0.000(7) 3_665
C4 C6 0.003(10) 2_655
C5 C4 0.000(13) 2_655
C5 C6 0.002(13) 3_665
C6 C5 0.003(10) 2_655
C6 C4 0.003(10) 3_665
Br1 Br1A 0.177(11) 16_556
Br1 C2A 1.653(10) 18_666
Br1 C2 1.653(10) 16_556
Br1 C2A 1.653(10) 17_656
Br1 C2 1.653(10) 18_666
Br1 C2A 1.653(10) 16_556
Br1 C2 1.653(10) 17_656
Br1 C2B 1.653(10) 17_656
Br1 C2B 1.653(10) 16_556
Br1 C2B 1.653(10) 18_666
Br1 C2D 1.740(10) 3_665
Br1 C2D 1.740(10) 2_655
Br1A Br1 0.177(11) 16_556
Br1A C2A 1.806(10) 3_665
Br1A C2A 1.806(10) 2_655
Br1A C2 1.806(10) 3_665
Br1A C2 1.806(10) 2_655
Br1A C2B 1.807(10) 2_655
Br1A C2B 1.807(10) 3_665
Br1A C2D 1.896(11) 18_666
Br1A C2D 1.896(11) 17_656

loop_
_geom_torsion_atom_site_label_1
_geom_torsion_atom_site_label_2
_geom_torsion_atom_site_label_3
_geom_torsion_atom_site_label_4
_geom_torsion
_geom_torsion_site_symmetry_1
_geom_torsion_site_symmetry_4
N1 Cd1 S1 N1 41.01(9) 2_765 .
N1 Cd1 S1 N1 -41.00(9) 3_675 .
N1 Cd1 S1 N1 -138.99(9) 14_565 .
N1 Cd1 S1 N1 179.996(3) 13_775 .
N1 Cd1 S1 N1 139.00(9) 15_655 .
S1 Cd1 S1 N1 50.63(5) 2_765 .
S1 Cd1 S1 N1 -50.62(5) 3_675 .
S1 Cd1 S1 N1 129.38(5) 15_655 .
S1 Cd1 S1 N1 -129.37(5) 14_565 .
S1 Cd1 S1 N1 -166(100) 13_775 .
N1 Cd1 S1 C1 41.00(9) 2_765 .
N1 Cd1 S1 C1 -41.00(9) 3_675 .
N1 Cd1 S1 C1 -139.00(9) 14_565 .
N1 Cd1 S1 C1 -0.003(1) . .
N1 Cd1 S1 C1 179.992(1) 13_775 .
N1 Cd1 S1 C1 139.00(9) 15_655 .
S1 Cd1 S1 C1 50.63(5) 2_765 .
S1 Cd1 S1 C1 -50.63(5) 3_675 .
S1 Cd1 S1 C1 129.37(5) 15_655 .
S1 Cd1 S1 C1 -129.37(5) 14_565 .
S1 Cd1 S1 C1 -166(100) 13_775 .
N1 S1 C1 N1 180(100) . 16_556
Cd1 S1 C1 N1 180(100) . 16_556
Cd1 S1 C1 N1 0.002(2) . .
N1 S1 C1 S1 179.996(4) . 16_556
Cd1 S1 C1 S1 179.998(3) . 16_556
Cd1 S1 N1 C1 180.004(2) . .
C1 S1 N1 Cd1 179.996(2) . .
N1 C1 N1 S1 -179.992(2) 16_556 .
S1 C1 N1 S1 0.0(4) 16_556 .
N1 C1 N1 Cd1 0.013(3) 16_556 .
S1 C1 N1 Cd1 180(100) 16_556 .
S1 C1 N1 Cd1 180.005(2) . .
N1 Cd1 N1 S1 -138.51(6) 2_765 .
N1 Cd1 N1 S1 138.52(7) 3_675 .
N1 Cd1 N1 S1 41.49(6) 14_565 .
N1 Cd1 N1 S1 -62.7(7) 13_775 .
N1 Cd1 N1 S1 -41.48(7) 15_655 .
S1 Cd1 N1 S1 -130.28(3) 2_765 .
S1 Cd1 N1 S1 130.28(4) 3_675 .
S1 Cd1 N1 S1 -49.72(4) 15_655 .
S1 Cd1 N1 S1 49.72(3) 14_565 .
S1 Cd1 N1 S1 180.000(1) 13_775 .
N1 Cd1 N1 C1 41.48(7) 2_765 .
N1 Cd1 N1 C1 -41.49(7) 3_675 .
N1 Cd1 N1 C1 -138.52(7) 14_565 .
N1 Cd1 N1 C1 117.3(9) 13_775 .
N1 Cd1 N1 C1 138.51(6) 15_655 .
S1 Cd1 N1 C1 49.71(3) 2_765 .
S1 Cd1 N1 C1 179.994(3) . .
S1 Cd1 N1 C1 -49.72(4) 3_675 .
S1 Cd1 N1 C1 130.28(4) 15_655 .
S1 Cd1 N1 C1 -130.29(3) 14_565 .
S1 Cd1 N1 C1 -0.007(3) 13_775 .
C3A C3 C2 C2A -162(100) 16_556 3_665
N2 C3 C2 C2A -162(100) . 3_665
C2E C3 C2 C2A -162(100) 17_656 3_665
C2E C3 C2 C2A 55(100) 16_556 3_665
C2E C3 C2 C2A -19(100) 18_666 3_665
C2D C3 C2 C2A -162(100) 18_666 3_665
C2D C3 C2 C2A 55(100) 17_656 3_665
C2D C3 C2 C2A -19(100) 16_556 3_665
C2C C3 C2 C2A 55(100) 18_666 3_665
C2C C3 C2 C2A -19(100) 17_656 3_665
C2C C3 C2 C2A -162(100) 16_556 3_665
C2B C3 C2 C2A -160(100) 2_655 3_665
C3A C3 C2 C2B -2(100) 16_556 2_655
N2 C3 C2 C2B -2(100) . 2_655
C2E C3 C2 C2B -2(100) 17_656 2_655
C2E C3 C2 C2B -145(100) 16_556 2_655
C2E C3 C2 C2B 141(100) 18_666 2_655
C2D C3 C2 C2B -2(100) 18_666 2_655
C2D C3 C2 C2B -145(100) 17_656 2_655
C2D C3 C2 C2B 141(100) 16_556 2_655
C2C C3 C2 C2B -145(100) 18_666 2_655
C2C C3 C2 C2B 141(100) 17_656 2_655
C2C C3 C2 C2B -2(100) 16_556 2_655
C3A C3 C2 C2C -0.06(2) 16_556 16_556
N2 C3 C2 C2C -0.010(12) . 16_556
C2E C3 C2 C2C -0.029(19) 17_656 16_556
C2E C3 C2 C2C -143.2(2) 16_556 16_556
C2E C3 C2 C2C 143.1(2) 18_666 16_556
C2D C3 C2 C2C 0.003(15) 18_666 16_556
C2D C3 C2 C2C -143.2(2) 17_656 16_556
C2D C3 C2 C2C 143.1(2) 16_556 16_556
C2C C3 C2 C2C -143.2(2) 18_666 16_556
C2C C3 C2 C2C 143.1(2) 17_656 16_556
C2B C3 C2 C2C 2(100) 2_655 16_556
C3A C3 C2 C2D -0.06(2) 16_556 18_666
N2 C3 C2 C2D -0.012(13) . 18_666
C2E C3 C2 C2D -0.032(18) 17_656 18_666
C2E C3 C2 C2D -143.2(2) 16_556 18_666
C2E C3 C2 C2D 143.1(2) 18_666 18_666
C2D C3 C2 C2D -143.2(2) 17_656 18_666
C2D C3 C2 C2D 143.1(2) 16_556 18_666
C2C C3 C2 C2D -143.2(2) 18_666 18_666
C2C C3 C2 C2D 143.1(2) 17_656 18_666
C2C C3 C2 C2D -0.003(16) 16_556 18_666
C2B C3 C2 C2D 2(100) 2_655 18_666
C3A C3 C2 C2E -0.03(2) 16_556 17_656
N2 C3 C2 C2E 0.020(11) . 17_656
C2E C3 C2 C2E -143.1(2) 16_556 17_656
C2E C3 C2 C2E 143.2(2) 18_666 17_656
C2D C3 C2 C2E 0.032(16) 18_666 17_656
C2D C3 C2 C2E -143.1(2) 17_656 17_656
C2D C3 C2 C2E 143.2(2) 16_556 17_656
C2C C3 C2 C2E -143.1(2) 18_666 17_656
C2C C3 C2 C2E 143.2(2) 17_656 17_656
C2C C3 C2 C2E 0.029(18) 16_556 17_656
C2B C3 C2 C2E 2(100) 2_655 17_656
C3A C3 C2 Br1 179.95(2) 16_556 16_556
N2 C3 C2 Br1 180.0 . 16_556
C2E C3 C2 Br1 179.98(11) 17_656 16_556
C2E C3 C2 Br1 36.8(2) 16_556 16_556
C2E C3 C2 Br1 -36.8(2) 18_666 16_556
C2D C3 C2 Br1 -179.99(11) 18_666 16_556
C2D C3 C2 Br1 36.8(2) 17_656 16_556
C2D C3 C2 Br1 -36.8(2) 16_556 16_556
C2C C3 C2 Br1 36.8(2) 18_666 16_556
C2C C3 C2 Br1 -36.8(2) 17_656 16_556
C2C C3 C2 Br1 -179.99(11) 16_556 16_556
C2B C3 C2 Br1 -178(100) 2_655 16_556
C3A C3 C2 Br1A 179.95(2) 16_556 .
N2 C3 C2 Br1A 180.0 . .
C2E C3 C2 Br1A 179.98(11) 17_656 .
C2E C3 C2 Br1A 36.8(2) 16_556 .
C2E C3 C2 Br1A -36.8(2) 18_666 .
C2D C3 C2 Br1A -179.99(11) 18_666 .
C2D C3 C2 Br1A 36.8(2) 17_656 .
C2D C3 C2 Br1A -36.8(2) 16_556 .
C2C C3 C2 Br1A 36.8(2) 18_666 .
C2C C3 C2 Br1A -36.8(2) 17_656 .
C2C C3 C2 Br1A -179.99(11) 16_556 .
C2B C3 C2 Br1A -178(100) 2_655 .
N2 C3 C2 C3A 0.05(4) . 16_556
C2E C3 C2 C3A 0.03(5) 17_656 16_556
C2E C3 C2 C3A -143.1(2) 16_556 16_556
C2E C3 C2 C3A 143.2(2) 18_666 16_556
C2D C3 C2 C3A 0.06(5) 18_666 16_556
C2D C3 C2 C3A -143.1(2) 17_656 16_556
C2D C3 C2 C3A 143.2(2) 16_556 16_556
C2C C3 C2 C3A -143.1(2) 18_666 16_556
C2C C3 C2 C3A 143.2(2) 17_656 16_556
C2C C3 C2 C3A 0.06(5) 16_556 16_556
C2B C3 C2 C3A 2(100) 2_655 16_556
C3A C3 C2 C2B 144.7(2) 16_556 .
N2 C3 C2 C2B 144.8(2) . .
C2E C3 C2 C2B 144.8(2) 17_656 .
C2E C3 C2 C2B 1.6(3) 16_556 .
C2E C3 C2 C2B -72.1(3) 18_666 .
C2D C3 C2 C2B 144.8(2) 18_666 .
C2D C3 C2 C2B 1.6(3) 17_656 .
C2D C3 C2 C2B -72.0(3) 16_556 .
C2C C3 C2 C2B 1.6(3) 18_666 .
C2C C3 C2 C2B -72.1(3) 17_656 .
C2C C3 C2 C2B 144.8(2) 16_556 .
C2B C3 C2 C2B 147(100) 2_655 .
C3A C3 C2 C2A 144.8(2) 16_556 2_655
N2 C3 C2 C2A 144.8(2) . 2_655
C2E C3 C2 C2A 144.8(2) 17_656 2_655
C2E C3 C2 C2A 1.6(3) 16_556 2_655
C2E C3 C2 C2A -72.0(3) 18_666 2_655
C2D C3 C2 C2A 144.8(2) 18_666 2_655
C2D C3 C2 C2A 1.6(3) 17_656 2_655
C2D C3 C2 C2A -72.0(3) 16_556 2_655
C2C C3 C2 C2A 1.6(3) 18_666 2_655
C2C C3 C2 C2A -72.0(3) 17_656 2_655
C2C C3 C2 C2A 144.8(2) 16_556 2_655
C2B C3 C2 C2A 147(100) 2_655 2_655
C3A C3 C2 C2D 143.1(2) 16_556 17_656
N2 C3 C2 C2D 143.2(2) . 17_656
C2E C3 C2 C2D 143.1(2) 17_656 17_656
C2E C3 C2 C2D 0.0(3) 16_556 17_656
C2E C3 C2 C2D -73.7(3) 18_666 17_656
C2D C3 C2 C2D 143.2(2) 18_666 17_656
C2D C3 C2 C2D -73.7(4) 16_556 17_656
C2C C3 C2 C2D 0.0(3) 18_666 17_656
C2C C3 C2 C2D -73.7(3) 17_656 17_656
C2C C3 C2 C2D 143.2(2) 16_556 17_656
C2B C3 C2 C2D 145(100) 2_655 17_656
C2E C3 N2 C3A -74(14) 17_656 16_556
C2E C3 N2 C3A 46(14) 16_556 16_556
C2E C3 N2 C3A 166(14) 18_666 16_556
C2D C3 N2 C3A -74(14) 18_666 16_556
C2D C3 N2 C3A 46(14) 17_656 16_556
C2D C3 N2 C3A 166(14) 16_556 16_556
C2C C3 N2 C3A 46(14) 18_666 16_556
C2C C3 N2 C3A 166(14) 17_656 16_556
C2C C3 N2 C3A -74(14) 16_556 16_556
C2B C3 N2 C3A -74(14) 2_655 16_556
C3A C3 N2 C3A 0(100) 16_556 .
C2E C3 N2 C3A -152(100) 17_656 .
C2E C3 N2 C3A -32(100) 16_556 .
C2E C3 N2 C3A 88(100) 18_666 .
C2D C3 N2 C3A -152(100) 18_666 .
C2D C3 N2 C3A -32(100) 17_656 .
C2D C3 N2 C3A 88(100) 16_556 .
C2C C3 N2 C3A -32(100) 18_666 .
C2C C3 N2 C3A 88(100) 17_656 .
C2C C3 N2 C3A -152(100) 16_556 .
C2B C3 N2 C3A -152(100) 2_655 .
C3A C3 N2 C3 0(33) 16_556 16_556
C2E C3 N2 C3 -74(23) 17_656 16_556
C2E C3 N2 C3 46(23) 16_556 16_556
C2E C3 N2 C3 166(23) 18_666 16_556
C2D C3 N2 C3 -74(23) 18_666 16_556
C2D C3 N2 C3 46(23) 17_656 16_556
C2D C3 N2 C3 166(23) 16_556 16_556
C2C C3 N2 C3 46(23) 18_666 16_556
C2C C3 N2 C3 166(23) 17_656 16_556
C2C C3 N2 C3 -74(23) 16_556 16_556
C2B C3 N2 C3 -74(23) 2_655 16_556
C3A C3 N2 C6 14(10) 16_556 .
C2E C3 N2 C6 -60.0 17_656 .
C2E C3 N2 C6 59.998(1) 16_556 .
C2E C3 N2 C6 180.0 18_666 .
C2D C3 N2 C6 -60.0 18_666 .
C2D C3 N2 C6 60.0 17_656 .
C2D C3 N2 C6 180.0 16_556 .
C2C C3 N2 C6 60.0 18_666 .
C2C C3 N2 C6 180.0 17_656 .
C2C C3 N2 C6 -60.0 16_556 .
C2B C3 N2 C6 -60.0 2_655 .
C3A C3 N2 C6 134(10) 16_556 2_655
C2E C3 N2 C6 60.0 17_656 2_655
C2E C3 N2 C6 180.0 16_556 2_655
C2E C3 N2 C6 -60.0 18_666 2_655
C2D C3 N2 C6 60.0 18_666 2_655
C2D C3 N2 C6 180.0 17_656 2_655
C2D C3 N2 C6 -60.0 16_556 2_655
C2C C3 N2 C6 180.0 18_666 2_655
C2C C3 N2 C6 -60.0 17_656 2_655
C2C C3 N2 C6 60.0 16_556 2_655
C2B C3 N2 C6 60.0 2_655 2_655
C3A C3 N2 C6 -106(10) 16_556 3_665
C2E C3 N2 C6 180.0 17_656 3_665
C2E C3 N2 C6 -60.0 16_556 3_665
C2E C3 N2 C6 60.0 18_666 3_665
C2D C3 N2 C6 180.0 18_666 3_665
C2D C3 N2 C6 -60.0 17_656 3_665
C2D C3 N2 C6 60.0 16_556 3_665
C2C C3 N2 C6 -60.0 18_666 3_665
C2C C3 N2 C6 60.002(1) 17_656 3_665
C2C C3 N2 C6 180.0 16_556 3_665
C2B C3 N2 C6 179.999(1) 2_655 3_665
C3A C3 N2 C5 134(10) 16_556 3_665
C2E C3 N2 C5 60.0 17_656 3_665
C2E C3 N2 C5 180.0 16_556 3_665
C2E C3 N2 C5 -60.0 18_666 3_665
C2D C3 N2 C5 60.000(1) 18_666 3_665
C2D C3 N2 C5 180.0 17_656 3_665
C2D C3 N2 C5 -60.0 16_556 3_665
C2C C3 N2 C5 180.0 18_666 3_665
C2C C3 N2 C5 -60.0 17_656 3_665
C2C C3 N2 C5 60.0 16_556 3_665
C2B C3 N2 C5 60.0 2_655 3_665
C3A C3 N2 C5 -106(10) 16_556 .
C2E C3 N2 C5 180.0 17_656 .
C2E C3 N2 C5 -60.0 16_556 .
C2E C3 N2 C5 60.0 18_666 .
C2D C3 N2 C5 180.0 18_666 .
C2D C3 N2 C5 -60.0 17_656 .
C2D C3 N2 C5 60.0 16_556 .
C2C C3 N2 C5 -60.0 18_666 .
C2C C3 N2 C5 60.0 17_656 .
C2C C3 N2 C5 180.0 16_556 .
C2B C3 N2 C5 180.0 2_655 .
C3A C3 N2 C5 14(10) 16_556 2_655
C2E C3 N2 C5 -60.0 17_656 2_655
C2E C3 N2 C5 60.0 16_556 2_655
C2E C3 N2 C5 180.0 18_666 2_655
C2D C3 N2 C5 -60.0 18_666 2_655
C2D C3 N2 C5 60.0 17_656 2_655
C2D C3 N2 C5 180.0 16_556 2_655
C2C C3 N2 C5 60.0 18_666 2_655
C2C C3 N2 C5 180.0 17_656 2_655
C2C C3 N2 C5 -60.0 16_556 2_655
C2B C3 N2 C5 -60.0 2_655 2_655
C3A C3 N2 C4 134(10) 16_556 .
C2E C3 N2 C4 60.0 17_656 .
C2E C3 N2 C4 180.0 16_556 .
C2E C3 N2 C4 -60.0 18_666 .
C2D C3 N2 C4 60.0 18_666 .
C2D C3 N2 C4 180.0 17_656 .
C2D C3 N2 C4 -60.0 16_556 .
C2C C3 N2 C4 180.0 18_666 .
C2C C3 N2 C4 -60.0 17_656 .
C2C C3 N2 C4 60.0 16_556 .
C2B C3 N2 C4 60.0 2_655 .
C3A C3 N2 C4 14(10) 16_556 3_665
C2E C3 N2 C4 -60.0 17_656 3_665
C2E C3 N2 C4 59.998(1) 16_556 3_665
C2E C3 N2 C4 180.0 18_666 3_665
C2D C3 N2 C4 -60.0 18_666 3_665
C2D C3 N2 C4 60.0 17_656 3_665
C2D C3 N2 C4 180.0 16_556 3_665
C2C C3 N2 C4 60.0 18_666 3_665
C2C C3 N2 C4 180.0 17_656 3_665
C2C C3 N2 C4 -60.0 16_556 3_665
C2B C3 N2 C4 -60.0 2_655 3_665
C3A C3 C2A C2B 1(100) 16_556 3_665
N2 C3 C2A C2B 0(100) . 3_665
C2E C3 C2A C2B -143(100) 17_656 3_665
C2E C3 C2A C2B 144(100) 16_556 3_665
C2E C3 C2A C2B 0(100) 18_666 3_665
C2D C3 C2A C2B -143(100) 18_666 3_665
C2D C3 C2A C2B 144(100) 17_656 3_665
C2D C3 C2A C2B 1(100) 16_556 3_665
C2C C3 C2A C2B 144(100) 18_666 3_665
C2C C3 C2A C2B 0(100) 17_656 3_665
C2C C3 C2A C2B -143(100) 16_556 3_665
C2B C3 C2A C2B -144(100) 2_655 3_665
C3A C3 C2A C2 -5(100) 16_556 2_655
N2 C3 C2A C2 -5(100) . 2_655
C2E C3 C2A C2 -148(100) 17_656 2_655
C2E C3 C2A C2 138(100) 16_556 2_655
C2E C3 C2A C2 -5(100) 18_666 2_655
C2D C3 C2A C2 -148(100) 18_666 2_655
C2D C3 C2A C2 138(100) 17_656 2_655
C2D C3 C2A C2 -5(100) 16_556 2_655
C2C C3 C2A C2 138(100) 18_666 2_655
C2C C3 C2A C2 -5(100) 17_656 2_655
C2C C3 C2A C2 -148(100) 16_556 2_655
C2B C3 C2A C2 -150(100) 2_655 2_655
C3A C3 C2A C2D 0.01(12) 16_556 16_556
N2 C3 C2A C2D 0.00(12) . 16_556
C2E C3 C2A C2D -143.2(2) 17_656 16_556
C2E C3 C2A C2D 143.2(3) 16_556 16_556
C2E C3 C2A C2D -0.03(14) 18_666 16_556
C2D C3 C2A C2D -143.16(17) 18_666 16_556
C2D C3 C2A C2D 143.2(3) 17_656 16_556
C2C C3 C2A C2D 143.2(3) 18_666 16_556
C2C C3 C2A C2D -0.04(14) 17_656 16_556
C2C C3 C2A C2D -143.2(2) 16_556 16_556
C2B C3 C2A C2D -144.8(2) 2_655 16_556
C3A C3 C2A C2C 0.04(13) 16_556 17_656
N2 C3 C2A C2C 0.03(13) . 17_656
C2E C3 C2A C2C -143.1(2) 17_656 17_656
C2E C3 C2A C2C 143.2(3) 16_556 17_656
C2E C3 C2A C2C 0.00(14) 18_666 17_656
C2D C3 C2A C2C -143.1(2) 18_666 17_656
C2D C3 C2A C2C 143.2(3) 17_656 17_656
C2D C3 C2A C2C 0.04(14) 16_556 17_656
C2C C3 C2A C2C 143.2(3) 18_666 17_656
C2C C3 C2A C2C -143.12(14) 16_556 17_656
C2B C3 C2A C2C -144.8(2) 2_655 17_656
C3A C3 C2A C2E 0.04(13) 16_556 18_666
N2 C3 C2A C2E 0.03(13) . 18_666
C2E C3 C2A C2E -143.13(14) 17_656 18_666
C2E C3 C2A C2E 143.2(3) 16_556 18_666
C2D C3 C2A C2E -143.1(2) 18_666 18_666
C2D C3 C2A C2E 143.2(3) 17_656 18_666
C2D C3 C2A C2E 0.03(14) 16_556 18_666
C2C C3 C2A C2E 143.2(3) 18_666 18_666
C2C C3 C2A C2E 0.00(14) 17_656 18_666
C2C C3 C2A C2E -143.1(2) 16_556 18_666
C2B C3 C2A C2E -144.8(2) 2_655 18_666
C3A C3 C2A Br1 -179.988(15) 16_556 16_556
N2 C3 C2A Br1 180.0 . 16_556
C2E C3 C2A Br1 36.8(2) 17_656 16_556
C2E C3 C2A Br1 -36.8(2) 16_556 16_556
C2E C3 C2A Br1 180(100) 18_666 16_556
C2D C3 C2A Br1 36.8(2) 18_666 16_556
C2D C3 C2A Br1 -36.8(2) 17_656 16_556
C2D C3 C2A Br1 180(100) 16_556 16_556
C2C C3 C2A Br1 -36.8(2) 18_666 16_556
C2C C3 C2A Br1 180(100) 17_656 16_556
C2C C3 C2A Br1 36.8(2) 16_556 16_556
C2B C3 C2A Br1 35.2(2) 2_655 16_556
C3A C3 C2A Br1A -179.988(15) 16_556 .
N2 C3 C2A Br1A 180.0 . .
C2E C3 C2A Br1A 36.8(2) 17_656 .
C2E C3 C2A Br1A -36.8(2) 16_556 .
C2E C3 C2A Br1A 180(100) 18_666 .
C2D C3 C2A Br1A 36.8(2) 18_666 .
C2D C3 C2A Br1A -36.8(2) 17_656 .
C2D C3 C2A Br1A 180(100) 16_556 .
C2C C3 C2A Br1A -36.8(2) 18_666 .
C2C C3 C2A Br1A 180(100) 17_656 .
C2C C3 C2A Br1A 36.8(2) 16_556 .
C2B C3 C2A Br1A 35.2(2) 2_655 .
N2 C3 C2A C3A -0.01(3) . 16_556
C2E C3 C2A C3A -143.2(2) 17_656 16_556
C2E C3 C2A C3A 143.1(2) 16_556 16_556
C2E C3 C2A C3A -0.04(11) 18_666 16_556
C2D C3 C2A C3A -143.2(2) 18_666 16_556
C2D C3 C2A C3A 143.1(2) 17_656 16_556
C2D C3 C2A C3A -0.01(10) 16_556 16_556
C2C C3 C2A C3A 143.1(2) 18_666 16_556
C2C C3 C2A C3A -0.04(10) 17_656 16_556
C2C C3 C2A C3A -143.2(2) 16_556 16_556
C2B C3 C2A C3A -144.8(2) 2_655 16_556
C3A C3 C2A C2A 144.81(10) 16_556 3_665
N2 C3 C2A C2A 144.80(9) . 3_665
C2E C3 C2A C2A 1.6(3) 17_656 3_665
C2E C3 C2A C2A -72.0(2) 16_556 3_665
C2E C3 C2A C2A 144.77(17) 18_666 3_665
C2D C3 C2A C2A 1.6(3) 18_666 3_665
C2D C3 C2A C2A -72.0(2) 17_656 3_665
C2D C3 C2A C2A 144.80(17) 16_556 3_665
C2C C3 C2A C2A -72.0(2) 18_666 3_665
C2C C3 C2A C2A 144.76(17) 17_656 3_665
C2C C3 C2A C2A 1.6(3) 16_556 3_665
C2B C3 C2A C2A 0.0(3) 2_655 3_665
C3A C3 C2A C2B 144.8(2) 16_556 2_655
N2 C3 C2A C2B 144.8(2) . 2_655
C2E C3 C2A C2B 1.6(3) 17_656 2_655
C2E C3 C2A C2B -72.1(3) 16_556 2_655
C2E C3 C2A C2B 144.8(2) 18_666 2_655
C2D C3 C2A C2B 1.6(3) 18_666 2_655
C2D C3 C2A C2B -72.0(3) 17_656 2_655
C2D C3 C2A C2B 144.8(2) 16_556 2_655
C2C C3 C2A C2B -72.1(3) 18_666 2_655
C2C C3 C2A C2B 144.8(2) 17_656 2_655
C2C C3 C2A C2B 1.6(3) 16_556 2_655
C3A C3 C2A C2D 143.2(2) 16_556 18_666
N2 C3 C2A C2D 143.2(2) . 18_666
C2E C3 C2A C2D 0.0(3) 17_656 18_666
C2E C3 C2A C2D -73.7(3) 16_556 18_666
C2E C3 C2A C2D 143.1(2) 18_666 18_666
C2D C3 C2A C2D -73.7(4) 17_656 18_666
C2D C3 C2A C2D 143.16(17) 16_556 18_666
C2C C3 C2A C2D -73.7(3) 18_666 18_666
C2C C3 C2A C2D 143.1(2) 17_656 18_666
C2C C3 C2A C2D 0.0(3) 16_556 18_666
C2B C3 C2A C2D -1.6(3) 2_655 18_666
C3A C3 C2B C2A 178(100) 16_556 2_655
N2 C3 C2B C2A 178(100) . 2_655
C2E C3 C2B C2A -39(100) 17_656 2_655
C2E C3 C2B C2A 178(100) 16_556 2_655
C2E C3 C2B C2A 35(100) 18_666 2_655
C2D C3 C2B C2A -39(100) 18_666 2_655
C2D C3 C2B C2A 178(100) 17_656 2_655
C2D C3 C2B C2A 35(100) 16_556 2_655
C2C C3 C2B C2A 178(100) 18_666 2_655
C2C C3 C2B C2A 35(100) 17_656 2_655
C2C C3 C2B C2A -39(100) 16_556 2_655
C2B C3 C2B C2A -37(100) 2_655 2_655
C3A C3 C2B C2 176(100) 16_556 3_665
N2 C3 C2B C2 176(100) . 3_665
C2E C3 C2B C2 -41(100) 17_656 3_665
C2E C3 C2B C2 176(100) 16_556 3_665
C2E C3 C2B C2 33(100) 18_666 3_665
C2D C3 C2B C2 -41(100) 18_666 3_665
C2D C3 C2B C2 176(100) 17_656 3_665
C2D C3 C2B C2 33(100) 16_556 3_665
C2C C3 C2B C2 176(100) 18_666 3_665
C2C C3 C2B C2 33(100) 17_656 3_665
C2C C3 C2B C2 -41(100) 16_556 3_665
C2B C3 C2B C2 -39(100) 2_655 3_665
C3A C3 C2B C2D 0.04(12) 16_556 17_656
N2 C3 C2B C2D 0.01(12) . 17_656
C2E C3 C2B C2D 143.2(2) 17_656 17_656
C2E C3 C2B C2D 0.04(13) 16_556 17_656
C2E C3 C2B C2D -143.1(3) 18_666 17_656
C2D C3 C2B C2D 143.17(16) 18_666 17_656
C2D C3 C2B C2D -143.2(3) 16_556 17_656
C2C C3 C2B C2D 0.03(13) 18_666 17_656
C2C C3 C2B C2D -143.2(3) 17_656 17_656
C2C C3 C2B C2D 143.2(2) 16_556 17_656
C2B C3 C2B C2D 144.80(18) 2_655 17_656
C3A C3 C2B C2E 0.01(12) 16_556 16_556
N2 C3 C2B C2E -0.03(12) . 16_556
C2E C3 C2B C2E 143.13(16) 17_656 16_556
C2E C3 C2B C2E -143.2(3) 18_666 16_556
C2D C3 C2B C2E 143.1(2) 18_666 16_556
C2D C3 C2B C2E -0.04(13) 17_656 16_556
C2D C3 C2B C2E -143.2(3) 16_556 16_556
C2C C3 C2B C2E -0.01(13) 18_666 16_556
C2C C3 C2B C2E -143.2(3) 17_656 16_556
C2C C3 C2B C2E 143.1(2) 16_556 16_556
C2B C3 C2B C2E 144.77(19) 2_655 16_556
C3A C3 C2B C2C 0.01(12) 16_556 18_666
N2 C3 C2B C2C -0.02(12) . 18_666
C2E C3 C2B C2C 143.1(2) 17_656 18_666
C2E C3 C2B C2C 0.01(13) 16_556 18_666
C2E C3 C2B C2C -143.2(3) 18_666 18_666
C2D C3 C2B C2C 143.1(2) 18_666 18_666
C2D C3 C2B C2C -0.03(13) 17_656 18_666
C2D C3 C2B C2C -143.2(3) 16_556 18_666
C2C C3 C2B C2C -143.2(3) 17_656 18_666
C2C C3 C2B C2C 143.13(16) 16_556 18_666
C2B C3 C2B C2C 144.77(19) 2_655 18_666
C3A C3 C2B Br1 -179.964(6) 16_556 16_556
N2 C3 C2B Br1 180.0 . 16_556
C2E C3 C2B Br1 -36.8(2) 17_656 16_556
C2E C3 C2B Br1 -180(100) 16_556 16_556
C2E C3 C2B Br1 36.8(2) 18_666 16_556
C2D C3 C2B Br1 -36.8(2) 18_666 16_556
C2D C3 C2B Br1 180(100) 17_656 16_556
C2D C3 C2B Br1 36.8(2) 16_556 16_556
C2C C3 C2B Br1 -180(100) 18_666 16_556
C2C C3 C2B Br1 36.8(2) 17_656 16_556
C2C C3 C2B Br1 -36.8(2) 16_556 16_556
C2B C3 C2B Br1 -35.20(10) 2_655 16_556
C3A C3 C2B Br1A -179.965(6) 16_556 .
N2 C3 C2B Br1A 180.0 . .
C2E C3 C2B Br1A -36.8(2) 17_656 .
C2E C3 C2B Br1A -180(100) 16_556 .
C2E C3 C2B Br1A 36.8(2) 18_666 .
C2D C3 C2B Br1A -36.8(2) 18_666 .
C2D C3 C2B Br1A 180(100) 17_656 .
C2D C3 C2B Br1A 36.8(2) 16_556 .
C2C C3 C2B Br1A -180(100) 18_666 .
C2C C3 C2B Br1A 36.8(2) 17_656 .
C2C C3 C2B Br1A -36.8(2) 16_556 .
C2B C3 C2B Br1A -35.21(10) 2_655 .
N2 C3 C2B C3A -0.035(7) . 16_556
C2E C3 C2B C3A 143.1(2) 17_656 16_556
C2E C3 C2B C3A -0.01(12) 16_556 16_556
C2E C3 C2B C3A -143.2(2) 18_666 16_556
C2D C3 C2B C3A 143.1(2) 18_666 16_556
C2D C3 C2B C3A -0.04(12) 17_656 16_556
C2D C3 C2B C3A -143.2(2) 16_556 16_556
C2C C3 C2B C3A -0.01(12) 18_666 16_556
C2C C3 C2B C3A -143.2(2) 17_656 16_556
C2C C3 C2B C3A 143.1(2) 16_556 16_556
C2B C3 C2B C3A 144.76(9) 2_655 16_556
C3A C3 C2B C2B -144.76(9) 16_556 2_655
N2 C3 C2B C2B -144.79(10) . 2_655
C2E C3 C2B C2B -1.6(3) 17_656 2_655
C2E C3 C2B C2B -144.77(19) 16_556 2_655
C2E C3 C2B C2B 72.0(2) 18_666 2_655
C2D C3 C2B C2B -1.6(3) 18_666 2_655
C2D C3 C2B C2B -144.80(18) 17_656 2_655
C2D C3 C2B C2B 72.0(2) 16_556 2_655
C2C C3 C2B C2B -144.77(19) 18_666 2_655
C2C C3 C2B C2B 72.0(2) 17_656 2_655
C2C C3 C2B C2B -1.6(3) 16_556 2_655
C3A C3 C2B C2A -144.8(2) 16_556 3_665
N2 C3 C2B C2A -144.8(2) . 3_665
C2E C3 C2B C2A -1.6(3) 17_656 3_665
C2E C3 C2B C2A -144.8(2) 16_556 3_665
C2E C3 C2B C2A 72.0(3) 18_666 3_665
C2D C3 C2B C2A -1.6(3) 18_666 3_665
C2D C3 C2B C2A -144.8(2) 17_656 3_665
C2D C3 C2B C2A 72.0(3) 16_556 3_665
C2C C3 C2B C2A -144.8(2) 18_666 3_665
C2C C3 C2B C2A 72.0(3) 17_656 3_665
C2C C3 C2B C2A -1.6(3) 16_556 3_665
C2B C3 C2B C2A 0.0(3) 2_655 3_665
C3A C3 C2B C2D -143.1(2) 16_556 18_666
N2 C3 C2B C2D -143.2(2) . 18_666
C2E C3 C2B C2D 0.0(3) 17_656 18_666
C2E C3 C2B C2D -143.1(2) 16_556 18_666
C2E C3 C2B C2D 73.7(3) 18_666 18_666
C2D C3 C2B C2D -143.17(16) 17_656 18_666
C2D C3 C2B C2D 73.7(4) 16_556 18_666
C2C C3 C2B C2D -143.1(2) 18_666 18_666
C2C C3 C2B C2D 73.7(3) 17_656 18_666
C2C C3 C2B C2D 0.0(3) 16_556 18_666
C2B C3 C2B C2D 1.6(3) 2_655 18_666
C3A N2 C3A C3 2(33) 16_556 16_556
C3 N2 C3A C3 0(100) . 16_556
C6 N2 C3A C3 -13(22) . 16_556
C6 N2 C3A C3 -133(22) 2_655 16_556
C6 N2 C3A C3 107(22) 3_665 16_556
C5 N2 C3A C3 -133(22) 3_665 16_556
C5 N2 C3A C3 107(22) . 16_556
C5 N2 C3A C3 -13(22) 2_655 16_556
C4 N2 C3A C3 -133(22) . 16_556
C4 N2 C3A C3 -13(22) 3_665 16_556
C3A N2 C3A C2E 75(25) 16_556 2_655
C3 N2 C3A C2E 152(100) . 2_655
C3 N2 C3A C2E 73(15) 16_556 2_655
C6 N2 C3A C2E 59.999(3) . 2_655
C6 N2 C3A C2E -60.002(3) 2_655 2_655
C6 N2 C3A C2E 179.999(3) 3_665 2_655
C5 N2 C3A C2E -60.002(3) 3_665 2_655
C5 N2 C3A C2E 179.999(3) . 2_655
C5 N2 C3A C2E 59.997(2) 2_655 2_655
C4 N2 C3A C2E -60.001(3) . 2_655
C4 N2 C3A C2E 59.998(3) 3_665 2_655
C3A N2 C3A C2E -165(25) 16_556 3_665
C3 N2 C3A C2E -88(100) . 3_665
C3 N2 C3A C2E -167(15) 16_556 3_665
C6 N2 C3A C2E 179.998(2) . 3_665
C6 N2 C3A C2E 59.998(2) 2_655 3_665
C6 N2 C3A C2E -60.002(2) 3_665 3_665
C5 N2 C3A C2E 59.998(2) 3_665 3_665
C5 N2 C3A C2E -60.002(2) . 3_665
C5 N2 C3A C2E 179.997(2) 2_655 3_665
C4 N2 C3A C2E 59.998(2) . 3_665
C4 N2 C3A C2E 179.998(2) 3_665 3_665
C3A N2 C3A C2D 75(25) 16_556 3_665
C3 N2 C3A C2D 152(100) . 3_665
C3 N2 C3A C2D 73(15) 16_556 3_665
C6 N2 C3A C2D 60.001(3) . 3_665
C6 N2 C3A C2D -60.000(3) 2_655 3_665
C6 N2 C3A C2D 180.001(3) 3_665 3_665
C5 N2 C3A C2D -60.000(3) 3_665 3_665
C5 N2 C3A C2D 180.001(3) . 3_665
C5 N2 C3A C2D 60.000(3) 2_655 3_665
C4 N2 C3A C2D -59.999(3) . 3_665
C4 N2 C3A C2D 60.001(3) 3_665 3_665
C3A N2 C3A C2E -45(25) 16_556 .
C3 N2 C3A C2E 32(100) . .
C3 N2 C3A C2E -47(15) 16_556 .
C6 N2 C3A C2E -60.000(1) . .
C6 N2 C3A C2E 180.000(1) 2_655 .
C6 N2 C3A C2E 60.000(1) 3_665 .
C5 N2 C3A C2E 179.999(1) 3_665 .
C5 N2 C3A C2E 60.000(1) . .
C5 N2 C3A C2E -60.001(1) 2_655 .
C4 N2 C3A C2E 180.000(1) . .
C4 N2 C3A C2E -60.000(1) 3_665 .
C3A N2 C3A C2D -45(25) 16_556 2_655
C3 N2 C3A C2D 32(100) . 2_655
C3 N2 C3A C2D -47(15) 16_556 2_655
C6 N2 C3A C2D -60.001(1) . 2_655
C6 N2 C3A C2D 179.999(1) 2_655 2_655
C6 N2 C3A C2D 60.000(1) 3_665 2_655
C5 N2 C3A C2D 179.999(1) 3_665 2_655
C5 N2 C3A C2D 59.999(1) . 2_655
C5 N2 C3A C2D -60.002(1) 2_655 2_655
C4 N2 C3A C2D 179.999(1) . 2_655
C4 N2 C3A C2D -60.001(1) 3_665 2_655
C3A N2 C3A C2D -165(25) 16_556 .
C3 N2 C3A C2D -88(100) . .
C3 N2 C3A C2D -167(15) 16_556 .
C6 N2 C3A C2D 180.000(2) . .
C6 N2 C3A C2D 60.000(2) 2_655 .
C6 N2 C3A C2D -60.000(2) 3_665 .
C5 N2 C3A C2D 59.999(2) 3_665 .
C5 N2 C3A C2D -60.000(2) . .
C5 N2 C3A C2D 179.999(2) 2_655 .
C4 N2 C3A C2D 60.000(2) . .
C4 N2 C3A C2D 180.000(2) 3_665 .
C3A N2 C3A C2C 75(25) 16_556 .
C3 N2 C3A C2C 152(100) . .
C3 N2 C3A C2C 73(15) 16_556 .
C6 N2 C3A C2C 60.000(3) . .
C6 N2 C3A C2C -60.000(3) 2_655 .
C6 N2 C3A C2C 180.000(3) 3_665 .
C5 N2 C3A C2C -60.000(3) 3_665 .
C5 N2 C3A C2C 180.000(3) . .
C5 N2 C3A C2C 59.999(3) 2_655 .
C4 N2 C3A C2C -60.000(3) . .
C4 N2 C3A C2C 60.000(3) 3_665 .
C3A N2 C3A C2C -45(25) 16_556 3_665
C3 N2 C3A C2C 32(100) . 3_665
C3 N2 C3A C2C -47(15) 16_556 3_665
C6 N2 C3A C2C -59.998(1) . 3_665
C6 N2 C3A C2C 180.001(1) 2_655 3_665
C6 N2 C3A C2C 60.002(1) 3_665 3_665
C5 N2 C3A C2C 180.0 3_665 3_665
C5 N2 C3A C2C 60.002(1) . 3_665
C5 N2 C3A C2C -60.000(1) 2_655 3_665
C4 N2 C3A C2C 180.002(1) . 3_665
C4 N2 C3A C2C -59.998(1) 3_665 3_665
C3A N2 C3A C2C -165(25) 16_556 2_655
C3 N2 C3A C2C -88(100) . 2_655
C3 N2 C3A C2C -167(15) 16_556 2_655
C6 N2 C3A C2C 179.998(2) . 2_655
C6 N2 C3A C2C 59.997(2) 2_655 2_655
C6 N2 C3A C2C -60.002(2) 3_665 2_655
C5 N2 C3A C2C 59.997(2) 3_665 2_655
C5 N2 C3A C2C -60.002(2) . 2_655
C5 N2 C3A C2C 179.996(2) 2_655 2_655
C4 N2 C3A C2C 59.998(2) . 2_655
C4 N2 C3A C2C 179.997(2) 3_665 2_655
C3A N2 C3A C2B 75(25) 16_556 17_656
C3 N2 C3A C2B 152(100) . 17_656
C3 N2 C3A C2B 73(15) 16_556 17_656
C6 N2 C3A C2B 60.000(3) . 17_656
C6 N2 C3A C2B -60.000(3) 2_655 17_656
C6 N2 C3A C2B 180.001(3) 3_665 17_656
C5 N2 C3A C2B -60.000(3) 3_665 17_656
C5 N2 C3A C2B 180.000(3) . 17_656
C5 N2 C3A C2B 59.999(3) 2_655 17_656
C4 N2 C3A C2B -60.000(3) . 17_656
C4 N2 C3A C2B 60.000(3) 3_665 17_656
C3 C3A C2C C2E 152(100) 16_556 2_655
N2 C3A C2C C2E -28(100) . 2_655
C2E C3A C2C C2E -172(100) 3_665 2_655
C2D C3A C2C C2E 158(100) 3_665 2_655
C2E C3A C2C C2E 117(100) . 2_655
C2D C3A C2C C2E 117(100) 2_655 2_655
C2D C3A C2C C2E -172(100) . 2_655
C2C C3A C2C C2E 117(100) 3_665 2_655
C2C C3A C2C C2E -172(100) 2_655 2_655
C2B C3A C2C C2E 152(100) 17_656 2_655
C3 C3A C2C C2D -6(100) 16_556 3_665
N2 C3A C2C C2D 174(100) . 3_665
C2E C3A C2C C2D -158(100) 2_655 3_665
C2E C3A C2C C2D 30(100) 3_665 3_665
C2E C3A C2C C2D -41(100) . 3_665
C2D C3A C2C C2D -41(100) 2_655 3_665
C2D C3A C2C C2D 30(100) . 3_665
C2C C3A C2C C2D -41(100) 3_665 3_665
C2C C3A C2C C2D 30(100) 2_655 3_665
C2B C3A C2C C2D -6(100) 17_656 3_665
C3 C3A C2C C2B -0.05(6) 16_556 17_656
N2 C3A C2C C2B 180.00(13) . 17_656
C2E C3A C2C C2B -152(100) 2_655 17_656
C2E C3A C2C C2B 35.6(2) 3_665 17_656
C2D C3A C2C C2B 6(100) 3_665 17_656
C2E C3A C2C C2B -35.6(2) . 17_656
C2D C3A C2C C2B -35.6(2) 2_655 17_656
C2D C3A C2C C2B 35.6(2) . 17_656
C2C C3A C2C C2B -35.58(11) 3_665 17_656
C2C C3A C2C C2B 35.57(11) 2_655 17_656
C3 C3A C2C C2A -0.06(6) 16_556 18_666
N2 C3A C2C C2A 179.99(12) . 18_666
C2E C3A C2C C2A -152(100) 2_655 18_666
C2E C3A C2C C2A 35.6(2) 3_665 18_666
C2D C3A C2C C2A 6(100) 3_665 18_666
C2E C3A C2C C2A -35.6(2) . 18_666
C2D C3A C2C C2A -35.6(2) 2_655 18_666
C2D C3A C2C C2A 35.6(2) . 18_666
C2C C3A C2C C2A -35.59(11) 3_665 18_666
C2C C3A C2C C2A 35.56(11) 2_655 18_666
C2B C3A C2C C2A -0.01(6) 17_656 18_666
C3 C3A C2C C2 -0.05(6) 16_556 16_556
N2 C3A C2C C2 179.99(13) . 16_556
C2E C3A C2C C2 -152(100) 2_655 16_556
C2E C3A C2C C2 35.6(2) 3_665 16_556
C2D C3A C2C C2 6(100) 3_665 16_556
C2E C3A C2C C2 -35.6(2) . 16_556
C2D C3A C2C C2 -35.6(2) 2_655 16_556
C2D C3A C2C C2 35.6(2) . 16_556
C2C C3A C2C C2 -35.58(11) 3_665 16_556
C2C C3A C2C C2 35.56(11) 2_655 16_556
C2B C3A C2C C2 -0.01(6) 17_656 16_556
C3 C3A C2C Br1 -0.05(4) 16_556 .
N2 C3A C2C Br1 180.000(3) . .
C2E C3A C2C Br1 -152(100) 2_655 .
C2E C3A C2C Br1 35.6(2) 3_665 .
C2D C3A C2C Br1 6(100) 3_665 .
C2E C3A C2C Br1 -35.6(2) . .
C2D C3A C2C Br1 -35.6(2) 2_655 .
C2D C3A C2C Br1 35.6(2) . .
C2C C3A C2C Br1 -35.57(10) 3_665 .
C2C C3A C2C Br1 35.57(10) 2_655 .
C2B C3A C2C Br1 0.00(5) 17_656 .
C3 C3A C2C Br1A -0.04(4) 16_556 16_556
N2 C3A C2C Br1A 180.001(2) . 16_556
C2E C3A C2C Br1A -152(100) 2_655 16_556
C2E C3A C2C Br1A 35.6(2) 3_665 16_556
C2D C3A C2C Br1A 6(100) 3_665 16_556
C2E C3A C2C Br1A -35.6(2) . 16_556
C2D C3A C2C Br1A -35.6(2) 2_655 16_556
C2D C3A C2C Br1A 35.6(2) . 16_556
C2C C3A C2C Br1A -35.57(10) 3_665 16_556
C2C C3A C2C Br1A 35.57(10) 2_655 16_556
C2B C3A C2C Br1A 0.01(5) 17_656 16_556
N2 C3A C2C C3 -179.95(8) . 16_556
C2E C3A C2C C3 -152(100) 2_655 16_556
C2E C3A C2C C3 35.6(2) 3_665 16_556
C2D C3A C2C C3 6(100) 3_665 16_556
C2E C3A C2C C3 -35.5(2) . 16_556
C2D C3A C2C C3 -35.5(2) 2_655 16_556
C2D C3A C2C C3 35.6(2) . 16_556
C2C C3A C2C C3 -35.53(8) 3_665 16_556
C2C C3A C2C C3 35.62(9) 2_655 16_556
C2B C3A C2C C3 0.05(12) 17_656 16_556
C3 C3A C2C C2D 35.5(2) 16_556 2_655
N2 C3A C2C C2D -144.4(2) . 2_655
C2E C3A C2C C2D -117(100) 2_655 2_655
C2E C3A C2C C2D 71.1(3) 3_665 2_655
C2D C3A C2C C2D 41(100) 3_665 2_655
C2E C3A C2C C2D 0.0(3) . 2_655
C2D C3A C2C C2D 71.1(4) . 2_655
C2C C3A C2C C2D 0.0(3) 3_665 2_655
C2C C3A C2C C2D 71.1(2) 2_655 2_655
C2B C3A C2C C2D 35.6(2) 17_656 2_655
C3 C3A C2C C2B 33.9(2) 16_556 16_556
N2 C3A C2C C2B -146.0(2) . 16_556
C2E C3A C2C C2B -118(100) 2_655 16_556
C2E C3A C2C C2B 69.6(3) 3_665 16_556
C2D C3A C2C C2B 40(100) 3_665 16_556
C2E C3A C2C C2B -1.6(3) . 16_556
C2D C3A C2C C2B -1.6(3) 2_655 16_556
C2D C3A C2C C2B 69.6(3) . 16_556
C2C C3A C2C C2B -1.6(3) 3_665 16_556
C2C C3A C2C C2B 69.56(19) 2_655 16_556
C2B C3A C2C C2B 34.0(2) 17_656 16_556
C3 C3A C2C C2A 33.9(2) 16_556 17_656
N2 C3A C2C C2A -146.0(2) . 17_656
C2E C3A C2C C2A -118(100) 2_655 17_656
C2E C3A C2C C2A 69.6(3) 3_665 17_656
C2D C3A C2C C2A 40(100) 3_665 17_656
C2E C3A C2C C2A -1.6(3) . 17_656
C2D C3A C2C C2A -1.6(3) 2_655 17_656
C2D C3A C2C C2A 69.5(3) . 17_656
C2C C3A C2C C2A -1.6(3) 3_665 17_656
C2C C3A C2C C2A 69.55(19) 2_655 17_656
C2B C3A C2C C2A 34.0(2) 17_656 17_656
C3 C3A C2D C2E 170(100) 16_556 3_665
N2 C3A C2D C2E -10(100) . 3_665
C2E C3A C2D C2E 134(100) 2_655 3_665
C2D C3A C2D C2E 134(100) 3_665 3_665
C2E C3A C2D C2E -155(100) . 3_665
C2D C3A C2D C2E -155(100) 2_655 3_665
C2C C3A C2D C2E 134(100) . 3_665
C2C C3A C2D C2E -155(100) 3_665 3_665
C2C C3A C2D C2E 17(100) 2_655 3_665
C2B C3A C2D C2E 136(100) 17_656 3_665
C3 C3A C2D C2C 153(100) 16_556 2_655
N2 C3A C2D C2C -27(100) . 2_655
C2E C3A C2D C2C 117(100) 2_655 2_655
C2E C3A C2D C2C -17(100) 3_665 2_655
C2D C3A C2D C2C 117(100) 3_665 2_655
C2E C3A C2D C2C -172(100) . 2_655
C2D C3A C2D C2C -172(100) 2_655 2_655
C2C C3A C2D C2C 117(100) . 2_655
C2C C3A C2D C2C -172(100) 3_665 2_655
C2B C3A C2D C2C 119(100) 17_656 2_655
C3 C3A C2D C2B 0.01(11) 16_556 18_666
N2 C3A C2D C2B 180(100) . 18_666
C2E C3A C2D C2B -35.6(3) 2_655 18_666
C2E C3A C2D C2B -170(100) 3_665 18_666
C2D C3A C2D C2B -35.57(10) 3_665 18_666
C2E C3A C2D C2B 35.6(2) . 18_666
C2D C3A C2D C2B 35.57(19) 2_655 18_666
C2C C3A C2D C2B -35.6(3) . 18_666
C2C C3A C2D C2B 35.6(2) 3_665 18_666
C2C C3A C2D C2B -153(100) 2_655 18_666
C2B C3A C2D C2B -34.0(3) 17_656 18_666
C3 C3A C2D C2A 0.00(11) 16_556 16_556
N2 C3A C2D C2A 180(100) . 16_556
C2E C3A C2D C2A -35.6(3) 2_655 16_556
C2E C3A C2D C2A -170(100) 3_665 16_556
C2D C3A C2D C2A -35.58(10) 3_665 16_556
C2E C3A C2D C2A 35.6(2) . 16_556
C2D C3A C2D C2A 35.56(19) 2_655 16_556
C2C C3A C2D C2A -35.6(3) . 16_556
C2C C3A C2D C2A 35.6(2) 3_665 16_556
C2C C3A C2D C2A -153(100) 2_655 16_556
C2B C3A C2D C2A -34.0(3) 17_656 16_556
C3 C3A C2D C2 0.01(11) 16_556 17_656
N2 C3A C2D C2 180(100) . 17_656
C2E C3A C2D C2 -35.6(3) 2_655 17_656
C2E C3A C2D C2 -170(100) 3_665 17_656
C2D C3A C2D C2 -35.58(10) 3_665 17_656
C2E C3A C2D C2 35.6(2) . 17_656
C2D C3A C2D C2 35.57(19) 2_655 17_656
C2C C3A C2D C2 -35.6(3) . 17_656
C2C C3A C2D C2 35.6(2) 3_665 17_656
C2C C3A C2D C2 -153(100) 2_655 17_656
C2B C3A C2D C2 -34.0(3) 17_656 17_656
C3 C3A C2D Br1 0.01(2) 16_556 .
C2E C3A C2D Br1 -35.6(2) 2_655 .
C2E C3A C2D Br1 -170(100) 3_665 .
C2D C3A C2D Br1 -35.57(10) 3_665 .
C2E C3A C2D Br1 35.6(2) . .
C2D C3A C2D Br1 35.57(10) 2_655 .
C2C C3A C2D Br1 -35.6(2) . .
C2C C3A C2D Br1 35.6(2) 3_665 .
C2C C3A C2D Br1 -153(100) 2_655 .
C2B C3A C2D Br1 -34.0(2) 17_656 .
C3 C3A C2D Br1A 0.01(2) 16_556 16_556
C2E C3A C2D Br1A -35.6(2) 2_655 16_556
C2E C3A C2D Br1A -170(100) 3_665 16_556
C2D C3A C2D Br1A -35.57(10) 3_665 16_556
C2E C3A C2D Br1A 35.6(2) . 16_556
C2D C3A C2D Br1A 35.57(10) 2_655 16_556
C2C C3A C2D Br1A -35.6(2) . 16_556
C2C C3A C2D Br1A 35.6(2) 3_665 16_556
C2C C3A C2D Br1A -153(100) 2_655 16_556
C2B C3A C2D Br1A -34.0(2) 17_656 16_556
N2 C3A C2D C3 179.99(4) . 16_556
C2E C3A C2D C3 -35.6(2) 2_655 16_556
C2E C3A C2D C3 -170(100) 3_665 16_556
C2D C3A C2D C3 -35.58(7) 3_665 16_556
C2E C3A C2D C3 35.6(2) . 16_556
C2D C3A C2D C3 35.56(10) 2_655 16_556
C2C C3A C2D C3 -35.6(2) . 16_556
C2C C3A C2D C3 35.6(2) 3_665 16_556
C2C C3A C2D C3 -153(100) 2_655 16_556
C2B C3A C2D C3 -34.0(2) 17_656 16_556
C3 C3A C2D C2D 35.58(11) 16_556 3_665
N2 C3A C2D C2D -144.43(10) . 3_665
C2E C3A C2D C2D 0.0(3) 2_655 3_665
C2E C3A C2D C2D -134(100) 3_665 3_665
C2E C3A C2D C2D 71.1(2) . 3_665
C2D C3A C2D C2D 71.1(2) 2_655 3_665
C2C C3A C2D C2D 0.0(3) . 3_665
C2C C3A C2D C2D 71.1(2) 3_665 3_665
C2C C3A C2D C2D -117(100) 2_655 3_665
C2B C3A C2D C2D 1.6(3) 17_656 3_665
C3 C3A C2D C2B 34.0(2) 16_556 17_656
N2 C3A C2D C2B -146.0(2) . 17_656
C2E C3A C2D C2B -1.6(3) 2_655 17_656
C2E C3A C2D C2B -136(100) 3_665 17_656
C2D C3A C2D C2B -1.6(3) 3_665 17_656
C2E C3A C2D C2B 69.6(3) . 17_656
C2D C3A C2D C2B 69.56(19) 2_655 17_656
C2C C3A C2D C2B -1.6(3) . 17_656
C2C C3A C2D C2B 69.6(3) 3_665 17_656
C2C C3A C2D C2B -119(100) 2_655 17_656
C3 C3A C2D C2A 34.0(2) 16_556 18_666
N2 C3A C2D C2A -146.0(2) . 18_666
C2E C3A C2D C2A -1.6(3) 2_655 18_666
C2E C3A C2D C2A -136(100) 3_665 18_666
C2D C3A C2D C2A -1.6(3) 3_665 18_666
C2E C3A C2D C2A 69.6(3) . 18_666
C2D C3A C2D C2A 69.55(19) 2_655 18_666
C2C C3A C2D C2A -1.6(3) . 18_666
C2C C3A C2D C2A 69.6(3) 3_665 18_666
C2C C3A C2D C2A -119(100) 2_655 18_666
C2B C3A C2D C2A 0.0(3) 17_656 18_666
C3 C3A C2E C2D 3(100) 16_556 2_655
N2 C3A C2E C2D -177(100) . 2_655
C2E C3A C2E C2D 38(100) 2_655 2_655
C2E C3A C2E C2D -33(100) 3_665 2_655
C2D C3A C2E C2D 38(100) 3_665 2_655
C2D C3A C2E C2D -33(100) . 2_655
C2C C3A C2E C2D 38(100) . 2_655
C2C C3A C2E C2D 23(100) 3_665 2_655
C2C C3A C2E C2D -33(100) 2_655 2_655
C2B C3A C2E C2D 37(100) 17_656 2_655
C3 C3A C2E C2C -21(100) 16_556 3_665
N2 C3A C2E C2C 159(100) . 3_665
C2E C3A C2E C2C 15(100) 2_655 3_665
C2E C3A C2E C2C -56(100) 3_665 3_665
C2D C3A C2E C2C 15(100) 3_665 3_665
C2D C3A C2E C2C -23(100) 2_655 3_665
C2D C3A C2E C2C -56(100) . 3_665
C2C C3A C2E C2C 15(100) . 3_665
C2C C3A C2E C2C -56(100) 2_655 3_665
C2B C3A C2E C2C 13(100) 17_656 3_665
C3 C3A C2E C2B 0.05(14) 16_556 16_556
N2 C3A C2E C2B -180(100) . 16_556
C2E C3A C2E C2B 35.59(13) 2_655 16_556
C2E C3A C2E C2B -35.6(2) 3_665 16_556
C2D C3A C2E C2B 35.6(3) 3_665 16_556
C2D C3A C2E C2B -3(100) 2_655 16_556
C2D C3A C2E C2B -35.6(2) . 16_556
C2C C3A C2E C2B 35.6(3) . 16_556
C2C C3A C2E C2B 21(100) 3_665 16_556
C2C C3A C2E C2B -35.6(2) 2_655 16_556
C2B C3A C2E C2B 34.0(3) 17_656 16_556
C3 C3A C2E C2A 0.04(13) 16_556 17_656
N2 C3A C2E C2A 180(100) . 17_656
C2E C3A C2E C2A 35.58(12) 2_655 17_656
C2E C3A C2E C2A -35.6(2) 3_665 17_656
C2D C3A C2E C2A 35.6(3) 3_665 17_656
C2D C3A C2E C2A -3(100) 2_655 17_656
C2D C3A C2E C2A -35.6(2) . 17_656
C2C C3A C2E C2A 35.6(3) . 17_656
C2C C3A C2E C2A 21(100) 3_665 17_656
C2C C3A C2E C2A -35.6(2) 2_655 17_656
C2B C3A C2E C2A 34.0(3) 17_656 17_656
C3 C3A C2E C2 0.04(13) 16_556 18_666
N2 C3A C2E C2 -180(100) . 18_666
C2E C3A C2E C2 35.58(12) 2_655 18_666
C2E C3A C2E C2 -35.6(2) 3_665 18_666
C2D C3A C2E C2 35.6(3) 3_665 18_666
C2D C3A C2E C2 -3(100) 2_655 18_666
C2D C3A C2E C2 -35.6(2) . 18_666
C2C C3A C2E C2 35.6(3) . 18_666
C2C C3A C2E C2 21(100) 3_665 18_666
C2C C3A C2E C2 -35.6(2) 2_655 18_666
C2B C3A C2E C2 34.0(3) 17_656 18_666
C3 C3A C2E Br1 0.034(13) 16_556 .
C2E C3A C2E Br1 35.57(10) 2_655 .
C2E C3A C2E Br1 -35.57(10) 3_665 .
C2D C3A C2E Br1 35.6(2) 3_665 .
C2D C3A C2E Br1 -3(100) 2_655 .
C2D C3A C2E Br1 -35.6(2) . .
C2C C3A C2E Br1 35.6(2) . .
C2C C3A C2E Br1 21(100) 3_665 .
C2C C3A C2E Br1 -35.6(2) 2_655 .
C2B C3A C2E Br1 34.0(2) 17_656 .
C3 C3A C2E Br1A 0.034(13) 16_556 16_556
C2E C3A C2E Br1A 35.57(10) 2_655 16_556
C2E C3A C2E Br1A -35.57(10) 3_665 16_556
C2D C3A C2E Br1A 35.6(2) 3_665 16_556
C2D C3A C2E Br1A -3(100) 2_655 16_556
C2D C3A C2E Br1A -35.6(2) . 16_556
C2C C3A C2E Br1A 35.6(2) . 16_556
C2C C3A C2E Br1A 21(100) 3_665 16_556
C2C C3A C2E Br1A -35.6(2) 2_655 16_556
C2B C3A C2E Br1A 34.0(2) 17_656 16_556
N2 C3A C2E C3 179.97(3) . 16_556
C2E C3A C2E C3 35.54(9) 2_655 16_556
C2E C3A C2E C3 -35.61(10) 3_665 16_556
C2D C3A C2E C3 35.5(2) 3_665 16_556
C2D C3A C2E C3 -3(100) 2_655 16_556
C2D C3A C2E C3 -35.6(2) . 16_556
C2C C3A C2E C3 35.5(2) . 16_556
C2C C3A C2E C3 21(100) 3_665 16_556
C2C C3A C2E C3 -35.6(2) 2_655 16_556
C2B C3A C2E C3 33.9(2) 17_656 16_556
C3 C3A C2E C2D -35.5(2) 16_556 3_665
N2 C3A C2E C2D 144.4(2) . 3_665
C2E C3A C2E C2D 0.0(3) 2_655 3_665
C2E C3A C2E C2D -71.1(2) 3_665 3_665
C2D C3A C2E C2D -38(100) 2_655 3_665
C2D C3A C2E C2D -71.1(4) . 3_665
C2C C3A C2E C2D 0.0(3) . 3_665
C2C C3A C2E C2D -15(100) 3_665 3_665
C2C C3A C2E C2D -71.1(3) 2_655 3_665
C2B C3A C2E C2D -1.6(3) 17_656 3_665
C3 C3A C2E C2B -33.9(2) 16_556 17_656
N2 C3A C2E C2B 146.0(2) . 17_656
C2E C3A C2E C2B 1.6(3) 2_655 17_656
C2E C3A C2E C2B -69.56(19) 3_665 17_656
C2D C3A C2E C2B 1.6(3) 3_665 17_656
C2D C3A C2E C2B -37(100) 2_655 17_656
C2D C3A C2E C2B -69.6(3) . 17_656
C2C C3A C2E C2B 1.6(3) . 17_656
C2C C3A C2E C2B -13(100) 3_665 17_656
C2C C3A C2E C2B -69.6(3) 2_655 17_656
C3 C3A C2E C2A -33.9(2) 16_556 18_666
N2 C3A C2E C2A 146.0(2) . 18_666
C2E C3A C2E C2A 1.6(3) 2_655 18_666
C2E C3A C2E C2A -69.55(19) 3_665 18_666
C2D C3A C2E C2A 1.6(3) 3_665 18_666
C2D C3A C2E C2A -37(100) 2_655 18_666
C2D C3A C2E C2A -69.5(3) . 18_666
C2C C3A C2E C2A 1.6(3) . 18_666
C2C C3A C2E C2A -13(100) 3_665 18_666
C2C C3A C2E C2A -69.5(3) 2_655 18_666
C2B C3A C2E C2A 0.0(3) 17_656 18_666
C3A N2 C4 C5 155(100) 16_556 3_665
C3A N2 C4 C5 -25(100) . 3_665
C3 N2 C4 C5 155(100) . 3_665
C3 N2 C4 C5 -25(100) 16_556 3_665
C6 N2 C4 C5 -115(100) . 3_665
C6 N2 C4 C5 -4(100) 2_655 3_665
C6 N2 C4 C5 65(100) 3_665 3_665
C5 N2 C4 C5 65(100) . 3_665
C5 N2 C4 C5 -115(100) 2_655 3_665
C4 N2 C4 C5 -115(100) 3_665 3_665
C3A N2 C4 C6 159(100) 16_556 2_655
C3A N2 C4 C6 -21(100) . 2_655
C3 N2 C4 C6 159(100) . 2_655
C3 N2 C4 C6 -21(100) 16_556 2_655
C6 N2 C4 C6 -111(100) . 2_655
C6 N2 C4 C6 69(100) 3_665 2_655
C5 N2 C4 C6 4(100) 3_665 2_655
C5 N2 C4 C6 69(100) . 2_655
C5 N2 C4 C6 -111(100) 2_655 2_655
C4 N2 C4 C6 -111(100) 3_665 2_655
C3A N2 C5 C4 -174.798(7) 16_556 2_655
C3A N2 C5 C4 5.203(7) . 2_655
C3 N2 C5 C4 -174.797(7) . 2_655
C3 N2 C5 C4 5.204(7) 16_556 2_655
C6 N2 C5 C4 95.203(7) . 2_655
C6 N2 C5 C4 -84.796(7) 2_655 2_655
C6 N2 C5 C4 -19(6) 3_665 2_655
C5 N2 C5 C4 -84.796(7) 3_665 2_655
C5 N2 C5 C4 95.202(7) 2_655 2_655
C4 N2 C5 C4 -84.797(7) . 2_655
C4 N2 C5 C4 95.202(7) 3_665 2_655
C3A N2 C5 C6 -156(6) 16_556 3_665
C3A N2 C5 C6 24(6) . 3_665
C3 N2 C5 C6 -156(6) . 3_665
C3 N2 C5 C6 24(6) 16_556 3_665
C6 N2 C5 C6 114(6) . 3_665
C6 N2 C5 C6 -66(6) 2_655 3_665
C5 N2 C5 C6 -66(6) 3_665 3_665
C5 N2 C5 C6 114(6) 2_655 3_665
C4 N2 C5 C6 -66(6) . 3_665
C4 N2 C5 C6 114(6) 3_665 3_665
C3A N2 C6 C5 126(100) 16_556 2_655
C3A N2 C6 C5 -54(100) . 2_655
C3 N2 C6 C5 126(100) . 2_655
C3 N2 C6 C5 -54(100) 16_556 2_655
C6 N2 C6 C5 36(100) 2_655 2_655
C6 N2 C6 C5 -144(100) 3_665 2_655
C5 N2 C6 C5 36(100) 3_665 2_655
C5 N2 C6 C5 -144(100) . 2_655
C4 N2 C6 C5 36(100) . 2_655
C4 N2 C6 C5 -43(100) 3_665 2_655
C3A N2 C6 C4 170(100) 16_556 3_665
C3A N2 C6 C4 -10(100) . 3_665
C3 N2 C6 C4 170(100) . 3_665
C3 N2 C6 C4 -10(100) 16_556 3_665
C6 N2 C6 C4 80(100) 2_655 3_665
C6 N2 C6 C4 -100(100) 3_665 3_665
C5 N2 C6 C4 80(100) 3_665 3_665
C5 N2 C6 C4 -100(100) . 3_665
C5 N2 C6 C4 43(100) 2_655 3_665
C4 N2 C6 C4 80(100) . 3_665
C2A C2 Br1A Br1 -6(100) 3_665 16_556
C2B C2 Br1A Br1 -3(100) 2_655 16_556
C2C C2 Br1A Br1 -0.035(19) 16_556 16_556
C2D C2 Br1A Br1 -0.039(19) 18_666 16_556
C2E C2 Br1A Br1 0.01(3) 17_656 16_556
C3 C2 Br1A Br1 -0.019(3) . 16_556
C3A C2 Br1A Br1 -0.018(4) 16_556 16_556
C2B C2 Br1A Br1 33.32(19) . 16_556
C2A C2 Br1A Br1 33.32(19) 2_655 16_556
C2D C2 Br1A Br1 32.45(18) 17_656 16_556
C2B C2 Br1A C2A 3(100) 2_655 3_665
C2C C2 Br1A C2A 6(100) 16_556 3_665
C2D C2 Br1A C2A 6(100) 18_666 3_665
C2E C2 Br1A C2A 7(100) 17_656 3_665
Br1 C2 Br1A C2A 6(100) 16_556 3_665
C3 C2 Br1A C2A 6(100) . 3_665
C3A C2 Br1A C2A 6(100) 16_556 3_665
C2B C2 Br1A C2A 40(100) . 3_665
C2A C2 Br1A C2A 40(100) 2_655 3_665
C2D C2 Br1A C2A 39(100) 17_656 3_665
C2A C2 Br1A C2A -40(100) 3_665 2_655
C2B C2 Br1A C2A -36(100) 2_655 2_655
C2C C2 Br1A C2A -33.35(19) 16_556 2_655
C2D C2 Br1A C2A -33.36(19) 18_666 2_655
C2E C2 Br1A C2A -33.30(18) 17_656 2_655
Br1 C2 Br1A C2A -33.32(19) 16_556 2_655
C3 C2 Br1A C2A -33.34(19) . 2_655
C3A C2 Br1A C2A -33.33(19) 16_556 2_655
C2B C2 Br1A C2A 0.0(2) . 2_655
C2D C2 Br1A C2A -0.9(2) 17_656 2_655
C2A C2 Br1A C2 -40(100) 3_665 3_665
C2B C2 Br1A C2 -36(100) 2_655 3_665
C2C C2 Br1A C2 -33.35(6) 16_556 3_665
C2D C2 Br1A C2 -33.36(6) 18_666 3_665
C2E C2 Br1A C2 -33.31(7) 17_656 3_665
Br1 C2 Br1A C2 -33.32(6) 16_556 3_665
C3 C2 Br1A C2 -33.34(6) . 3_665
C3A C2 Br1A C2 -33.34(6) 16_556 3_665
C2B C2 Br1A C2 0.0(2) . 3_665
C2A C2 Br1A C2 0.0(2) 2_655 3_665
C2D C2 Br1A C2 -0.9(2) 17_656 3_665
C2A C2 Br1A C2 27(100) 3_665 2_655
C2B C2 Br1A C2 30(100) 2_655 2_655
C2C C2 Br1A C2 33.32(5) 16_556 2_655
C2D C2 Br1A C2 33.32(5) 18_666 2_655
C2E C2 Br1A C2 33.37(4) 17_656 2_655
Br1 C2 Br1A C2 33.36(6) 16_556 2_655
C3 C2 Br1A C2 33.34(6) . 2_655
C3A C2 Br1A C2 33.34(6) 16_556 2_655
C2B C2 Br1A C2 66.68(17) . 2_655
C2A C2 Br1A C2 66.67(17) 2_655 2_655
C2D C2 Br1A C2 65.80(17) 17_656 2_655
C2A C2 Br1A C2A 27(100) 3_665 .
C2B C2 Br1A C2A 30(100) 2_655 .
C2C C2 Br1A C2A 33.3(2) 16_556 .
C2D C2 Br1A C2A 33.3(2) 18_666 .
C2E C2 Br1A C2A 33.4(2) 17_656 .
Br1 C2 Br1A C2A 33.35(19) 16_556 .
C3 C2 Br1A C2A 33.34(19) . .
C3A C2 Br1A C2A 33.34(19) 16_556 .
C2B C2 Br1A C2A 66.7(3) . .
C2A C2 Br1A C2A 66.7(4) 2_655 .
C2D C2 Br1A C2A 65.8(3) 17_656 .
C2A C2 Br1A C2B -40(100) 3_665 .
C2B C2 Br1A C2B -36(100) 2_655 .
C2C C2 Br1A C2B -33.35(19) 16_556 .
C2D C2 Br1A C2B -33.36(19) 18_666 .
C2E C2 Br1A C2B -33.30(18) 17_656 .
Br1 C2 Br1A C2B -33.32(19) 16_556 .
C3 C2 Br1A C2B -33.34(19) . .
C3A C2 Br1A C2B -33.34(19) 16_556 .
C2A C2 Br1A C2B 0.0(2) 2_655 .
C2D C2 Br1A C2B -0.9(2) 17_656 .
C2A C2 Br1A C2B -3(100) 3_665 2_655
C2C C2 Br1A C2B 3(100) 16_556 2_655
C2D C2 Br1A C2B 3(100) 18_666 2_655
C2E C2 Br1A C2B 3(100) 17_656 2_655
Br1 C2 Br1A C2B 3(100) 16_556 2_655
C3 C2 Br1A C2B 3(100) . 2_655
C3A C2 Br1A C2B 3(100) 16_556 2_655
C2B C2 Br1A C2B 36(100) . 2_655
C2A C2 Br1A C2B 36(100) 2_655 2_655
C2D C2 Br1A C2B 36(100) 17_656 2_655
C2A C2 Br1A C2B 27(100) 3_665 3_665
C2B C2 Br1A C2B 30(100) 2_655 3_665
C2C C2 Br1A C2B 33.3(2) 16_556 3_665
C2D C2 Br1A C2B 33.3(2) 18_666 3_665
C2E C2 Br1A C2B 33.4(2) 17_656 3_665
Br1 C2 Br1A C2B 33.36(19) 16_556 3_665
C3 C2 Br1A C2B 33.34(19) . 3_665
C3A C2 Br1A C2B 33.34(19) 16_556 3_665
C2B C2 Br1A C2B 66.7(4) . 3_665
C2A C2 Br1A C2B 66.7(3) 2_655 3_665
C2D C2 Br1A C2B 65.8(3) 17_656 3_665
C2A C2 Br1A C2D -6(100) 3_665 18_666
C2B C2 Br1A C2D -3(100) 2_655 18_666
C2C C2 Br1A C2D 0.00(3) 16_556 18_666
C2E C2 Br1A C2D 0.05(4) 17_656 18_666
Br1 C2 Br1A C2D 0.04(2) 16_556 18_666
C3 C2 Br1A C2D 0.02(2) . 18_666
C3A C2 Br1A C2D 0.02(2) 16_556 18_666
C2B C2 Br1A C2D 33.36(19) . 18_666
C2A C2 Br1A C2D 33.36(19) 2_655 18_666
C2D C2 Br1A C2D 32.5(2) 17_656 18_666
C2A C2 Br1A C2D -39(100) 3_665 17_656
C2B C2 Br1A C2D -36(100) 2_655 17_656
C2C C2 Br1A C2D -32.48(18) 16_556 17_656
C2D C2 Br1A C2D -32.49(19) 18_666 17_656
C2E C2 Br1A C2D -32.43(18) 17_656 17_656
Br1 C2 Br1A C2D -32.45(18) 16_556 17_656
C3 C2 Br1A C2D -32.47(18) . 17_656
C3A C2 Br1A C2D -32.46(18) 16_556 17_656
C2B C2 Br1A C2D 0.9(2) . 17_656
C2A C2 Br1A C2D 0.9(2) 2_655 17_656
C2B C2A Br1A Br1 177(100) 3_665 16_556
C2 C2A Br1A Br1 -179(100) 2_655 16_556
C2D C2A Br1A Br1 0.0(4) 16_556 16_556
C2C C2A Br1A Br1 0.1(4) 17_656 16_556
C2E C2A Br1A Br1 0.0(4) 18_666 16_556
C3 C2A Br1A Br1 0.005(4) . 16_556
C3A C2A Br1A Br1 0.005(4) 16_556 16_556
C2A C2A Br1A Br1 33.34(6) 3_665 16_556
C2B C2A Br1A Br1 33.34(19) 2_655 16_556
C2D C2A Br1A Br1 32.47(18) 18_666 16_556
C2B C2A Br1A C2 144(100) 3_665 .
C2 C2A Br1A C2 148(100) 2_655 .
C2D C2A Br1A C2 -33.3(5) 16_556 .
C2C C2A Br1A C2 -33.3(5) 17_656 .
C2E C2A Br1A C2 -33.3(5) 18_666 .
Br1 C2A Br1A C2 -33.35(19) 16_556 .
C3 C2A Br1A C2 -33.34(19) . .
C3A C2A Br1A C2 -33.34(19) 16_556 .
C2A C2A Br1A C2 0.0(2) 3_665 .
C2B C2A Br1A C2 0.0(2) 2_655 .
C2D C2A Br1A C2 -0.9(2) 18_666 .
C2B C2A Br1A C2A 144(100) 3_665 3_665
C2 C2A Br1A C2A 148(100) 2_655 3_665
C2D C2A Br1A C2A -33.3(4) 16_556 3_665
C2C C2A Br1A C2A -33.3(4) 17_656 3_665
C2E C2A Br1A C2A -33.3(4) 18_666 3_665
Br1 C2A Br1A C2A -33.34(6) 16_556 3_665
C3 C2A Br1A C2A -33.34(6) . 3_665
C3A C2A Br1A C2A -33.34(6) 16_556 3_665
C2B C2A Br1A C2A 0.0(2) 2_655 3_665
C2D C2A Br1A C2A -0.9(2) 18_666 3_665
C2B C2A Br1A C2A -149(100) 3_665 2_655
C2 C2A Br1A C2A -145(100) 2_655 2_655
C2D C2A Br1A C2A 33.3(4) 16_556 2_655
C2C C2A Br1A C2A 33.4(4) 17_656 2_655
C2E C2A Br1A C2A 33.4(4) 18_666 2_655
Br1 C2A Br1A C2A 33.33(6) 16_556 2_655
C3 C2A Br1A C2A 33.34(6) . 2_655
C3A C2A Br1A C2A 33.34(6) 16_556 2_655
C2A C2A Br1A C2A 66.68(12) 3_665 2_655
C2B C2A Br1A C2A 66.68(17) 2_655 2_655
C2D C2A Br1A C2A 65.81(17) 18_666 2_655
C2B C2A Br1A C2 -149(100) 3_665 3_665
C2 C2A Br1A C2 -145(100) 2_655 3_665
C2D C2A Br1A C2 33.3(4) 16_556 3_665
C2C C2A Br1A C2 33.4(4) 17_656 3_665
C2E C2A Br1A C2 33.4(4) 18_666 3_665
Br1 C2A Br1A C2 33.34(19) 16_556 3_665
C3 C2A Br1A C2 33.34(19) . 3_665
C3A C2A Br1A C2 33.34(19) 16_556 3_665
C2A C2A Br1A C2 66.68(17) 3_665 3_665
C2B C2A Br1A C2 66.7(3) 2_655 3_665
C2D C2A Br1A C2 65.8(3) 18_666 3_665
C2B C2A Br1A C2 -4(100) 3_665 2_655
C2D C2A Br1A C2 179(100) 16_556 2_655
C2C C2A Br1A C2 179(100) 17_656 2_655
C2E C2A Br1A C2 179(100) 18_666 2_655
Br1 C2A Br1A C2 179(100) 16_556 2_655
C3 C2A Br1A C2 179(100) . 2_655
C3A C2A Br1A C2 179(100) 16_556 2_655
C2A C2A Br1A C2 -148(100) 3_665 2_655
C2B C2A Br1A C2 -148(100) 2_655 2_655
C2D C2A Br1A C2 -149(100) 18_666 2_655
C2B C2A Br1A C2B -149(100) 3_665 .
C2 C2A Br1A C2B -145(100) 2_655 .
C2D C2A Br1A C2B 33.3(4) 16_556 .
C2C C2A Br1A C2B 33.4(4) 17_656 .
C2E C2A Br1A C2B 33.4(4) 18_666 .
Br1 C2A Br1A C2B 33.33(19) 16_556 .
C3 C2A Br1A C2B 33.34(19) . .
C3A C2A Br1A C2B 33.34(19) 16_556 .
C2A C2A Br1A C2B 66.68(17) 3_665 .
C2B C2A Br1A C2B 66.7(4) 2_655 .
C2D C2A Br1A C2B 65.8(3) 18_666 .
C2B C2A Br1A C2B 144(100) 3_665 2_655
C2 C2A Br1A C2B 148(100) 2_655 2_655
C2D C2A Br1A C2B -33.3(5) 16_556 2_655
C2C C2A Br1A C2B -33.3(5) 17_656 2_655
C2E C2A Br1A C2B -33.3(5) 18_666 2_655
Br1 C2A Br1A C2B -33.34(19) 16_556 2_655
C3 C2A Br1A C2B -33.34(19) . 2_655
C3A C2A Br1A C2B -33.34(19) 16_556 2_655
C2A C2A Br1A C2B 0.0(2) 3_665 2_655
C2D C2A Br1A C2B -0.9(2) 18_666 2_655
C2 C2A Br1A C2B 4(100) 2_655 3_665
C2D C2A Br1A C2B -177(100) 16_556 3_665
C2C C2A Br1A C2B -177(100) 17_656 3_665
C2E C2A Br1A C2B -177(100) 18_666 3_665
Br1 C2A Br1A C2B -177(100) 16_556 3_665
C3 C2A Br1A C2B -177(100) . 3_665
C3A C2A Br1A C2B -177(100) 16_556 3_665
C2A C2A Br1A C2B -144(100) 3_665 3_665
C2B C2A Br1A C2B -144(100) 2_655 3_665
C2D C2A Br1A C2B -145(100) 18_666 3_665
C2B C2A Br1A C2D 145(100) 3_665 18_666
C2 C2A Br1A C2D 149(100) 2_655 18_666
C2D C2A Br1A C2D -32.5(5) 16_556 18_666
C2C C2A Br1A C2D -32.4(5) 17_656 18_666
C2E C2A Br1A C2D -32.4(5) 18_666 18_666
Br1 C2A Br1A C2D -32.47(19) 16_556 18_666
C3 C2A Br1A C2D -32.47(18) . 18_666
C3A C2A Br1A C2D -32.47(18) 16_556 18_666
C2A C2A Br1A C2D 0.9(2) 3_665 18_666
C2B C2A Br1A C2D 0.9(2) 2_655 18_666
C2B C2A Br1A C2D -150(100) 3_665 17_656
C2 C2A Br1A C2D -146(100) 2_655 17_656
C2D C2A Br1A C2D 32.5(3) 16_556 17_656
C2C C2A Br1A C2D 32.5(4) 17_656 17_656
C2E C2A Br1A C2D 32.5(4) 18_666 17_656
Br1 C2A Br1A C2D 32.46(18) 16_556 17_656
C3 C2A Br1A C2D 32.47(18) . 17_656
C3A C2A Br1A C2D 32.47(18) 16_556 17_656
C2A C2A Br1A C2D 65.81(17) 3_665 17_656
C2B C2A Br1A C2D 65.8(3) 2_655 17_656
C2D C2A Br1A C2D 64.9(4) 18_666 17_656
C2A C2B Br1A Br1 13(100) 2_655 16_556
C2 C2B Br1A Br1 174(100) 3_665 16_556
C2D C2B Br1A Br1 0.0(4) 17_656 16_556
C2E C2B Br1A Br1 0.0(4) 16_556 16_556
C2C C2B Br1A Br1 0.0(4) 18_666 16_556
C3 C2B Br1A Br1 0.014(4) . 16_556
C3A C2B Br1A Br1 0.013(4) 16_556 16_556
C2B C2B Br1A Br1 -33.32(6) 2_655 16_556
C2A C2B Br1A Br1 -33.32(19) 3_665 16_556
C2D C2B Br1A Br1 -32.45(18) 18_666 16_556
C2A C2B Br1A C2 47(100) 2_655 .
C2 C2B Br1A C2 -153(100) 3_665 .
C2D C2B Br1A C2 33.4(5) 17_656 .
C2E C2B Br1A C2 33.3(5) 16_556 .
C2C C2B Br1A C2 33.3(5) 18_666 .
Br1 C2B Br1A C2 33.33(19) 16_556 .
C3 C2B Br1A C2 33.34(19) . .
C3A C2B Br1A C2 33.34(19) 16_556 .
C2B C2B Br1A C2 0.0(2) 2_655 .
C2A C2B Br1A C2 0.0(2) 3_665 .
C2D C2B Br1A C2 0.9(2) 18_666 .
C2A C2B Br1A C2A 47(100) 2_655 3_665
C2 C2B Br1A C2A -153(100) 3_665 3_665
C2D C2B Br1A C2A 33.4(5) 17_656 3_665
C2E C2B Br1A C2A 33.3(5) 16_556 3_665
C2C C2B Br1A C2A 33.3(5) 18_666 3_665
Br1 C2B Br1A C2A 33.32(19) 16_556 3_665
C3 C2B Br1A C2A 33.34(19) . 3_665
C3A C2B Br1A C2A 33.34(19) 16_556 3_665
C2B C2B Br1A C2A 0.0(2) 2_655 3_665
C2D C2B Br1A C2A 0.9(2) 18_666 3_665
C2 C2B Br1A C2A 161(100) 3_665 2_655
C2D C2B Br1A C2A -13(100) 17_656 2_655
C2E C2B Br1A C2A -13(100) 16_556 2_655
C2C C2B Br1A C2A -13(100) 18_666 2_655
Br1 C2B Br1A C2A -13(100) 16_556 2_655
C3 C2B Br1A C2A -13(100) . 2_655
C3A C2B Br1A C2A -13(100) 16_556 2_655
C2B C2B Br1A C2A -47(100) 2_655 2_655
C2A C2B Br1A C2A -47(100) 3_665 2_655
C2D C2B Br1A C2A -46(100) 18_666 2_655
C2A C2B Br1A C2 -161(100) 2_655 3_665
C2D C2B Br1A C2 -174(100) 17_656 3_665
C2E C2B Br1A C2 -174(100) 16_556 3_665
C2C C2B Br1A C2 -174(100) 18_666 3_665
Br1 C2B Br1A C2 -174(100) 16_556 3_665
C3 C2B Br1A C2 -174(100) . 3_665
C3A C2B Br1A C2 -174(100) 16_556 3_665
C2B C2B Br1A C2 153(100) 2_655 3_665
C2A C2B Br1A C2 153(100) 3_665 3_665
C2D C2B Br1A C2 153(100) 18_666 3_665
C2A C2B Br1A C2 -20(100) 2_655 2_655
C2 C2B Br1A C2 141(100) 3_665 2_655
C2D C2B Br1A C2 -33.3(4) 17_656 2_655
C2E C2B Br1A C2 -33.4(4) 16_556 2_655
C2C C2B Br1A C2 -33.4(4) 18_666 2_655
Br1 C2B Br1A C2 -33.36(19) 16_556 2_655
C3 C2B Br1A C2 -33.34(19) . 2_655
C3A C2B Br1A C2 -33.34(19) 16_556 2_655
C2B C2B Br1A C2 -66.68(17) 2_655 2_655
C2A C2B Br1A C2 -66.7(3) 3_665 2_655
C2D C2B Br1A C2 -65.8(3) 18_666 2_655
C2A C2B Br1A C2A -20(100) 2_655 .
C2 C2B Br1A C2A 141(100) 3_665 .
C2D C2B Br1A C2A -33.3(4) 17_656 .
C2E C2B Br1A C2A -33.4(4) 16_556 .
C2C C2B Br1A C2A -33.4(4) 18_666 .
Br1 C2B Br1A C2A -33.35(19) 16_556 .
C3 C2B Br1A C2A -33.34(19) . .
C3A C2B Br1A C2A -33.34(19) 16_556 .
C2B C2B Br1A C2A -66.67(17) 2_655 .
C2A C2B Br1A C2A -66.7(4) 3_665 .
C2D C2B Br1A C2A -65.8(3) 18_666 .
C2A C2B Br1A C2B 47(100) 2_655 2_655
C2 C2B Br1A C2B -153(100) 3_665 2_655
C2D C2B Br1A C2B 33.4(4) 17_656 2_655
C2E C2B Br1A C2B 33.3(4) 16_556 2_655
C2C C2B Br1A C2B 33.3(3) 18_666 2_655
Br1 C2B Br1A C2B 33.32(6) 16_556 2_655
C3 C2B Br1A C2B 33.34(6) . 2_655
C3A C2B Br1A C2B 33.34(6) 16_556 2_655
C2A C2B Br1A C2B 0.0(2) 3_665 2_655
C2D C2B Br1A C2B 0.9(2) 18_666 2_655
C2A C2B Br1A C2B -20(100) 2_655 3_665
C2 C2B Br1A C2B 141(100) 3_665 3_665
C2D C2B Br1A C2B -33.3(4) 17_656 3_665
C2E C2B Br1A C2B -33.4(4) 16_556 3_665
C2C C2B Br1A C2B -33.4(4) 18_666 3_665
Br1 C2B Br1A C2B -33.35(6) 16_556 3_665
C3 C2B Br1A C2B -33.34(6) . 3_665
C3A C2B Br1A C2B -33.34(6) 16_556 3_665
C2B C2B Br1A C2B -66.68(12) 2_655 3_665
C2A C2B Br1A C2B -66.67(17) 3_665 3_665
C2D C2B Br1A C2B -65.81(17) 18_666 3_665
C2A C2B Br1A C2D 46(100) 2_655 18_666
C2 C2B Br1A C2D -153(100) 3_665 18_666
C2D C2B Br1A C2D 32.5(5) 17_656 18_666
C2E C2B Br1A C2D 32.4(5) 16_556 18_666
C2C C2B Br1A C2D 32.4(5) 18_666 18_666
Br1 C2B Br1A C2D 32.45(19) 16_556 18_666
C3 C2B Br1A C2D 32.47(18) . 18_666
C3A C2B Br1A C2D 32.47(18) 16_556 18_666
C2B C2B Br1A C2D -0.9(2) 2_655 18_666
C2A C2B Br1A C2D -0.9(2) 3_665 18_666
C2A C2B Br1A C2D 13(100) 2_655 17_656
C2 C2B Br1A C2D 174(100) 3_665 17_656
C2E C2B Br1A C2D -0.1(4) 16_556 17_656
C2C C2B Br1A C2D -0.1(4) 18_666 17_656
Br1 C2B Br1A C2D 0.0(4) 16_556 17_656
C3 C2B Br1A C2D 0.0(4) . 17_656
C3A C2B Br1A C2D 0.0(4) 16_556 17_656
C2B C2B Br1A C2D -33.4(4) 2_655 17_656
C2A C2B Br1A C2D -33.4(5) 3_665 17_656
C2D C2B Br1A C2D -32.5(5) 18_666 17_656
